data_2243791
loop_
_publ_author_name
'Zeller, Matthias'
'Bogdanowich-Knipp, Susan'
'Smith, Pamela'
'Purcell, Dale K.'
'Okezue, Mercy'
'Smith, Daniel T.'
'Byrn, Stephen R.'
'Clase, Kari L.'

_publ_section_title
;
 Maleate salts of bedaquiline
;
_journal_coeditor_code TX2038
_journal_issue 4
_journal_name_full 'Acta Crystallographica Section E'
_journal_page_first 433
_journal_page_last 445
_journal_paper_doi 10.1107/S2056989021002991
_journal_volume 77
_journal_year 2021
_chemical_absolute_configuration ad
_chemical_formula_iupac 'C32 H32 Br N2 O2 +, C4 H3 O4 -, 0.821C4 H8 O2'
_chemical_formula_moiety 'C32 H32 Br N2 O2 +, C4 H3 O4 -, 0.821(C4 H8 O2)'
_chemical_formula_sum 'C39.28 H41.57 Br N2 O7.64'
_chemical_formula_weight 743.88
_chemical_name_common
;
Bedaquilinium maleate ethyl acetate 0.821-solvate
;
_chemical_name_systematic
;[4-(6-bromo-2-methoxyquinolin-3-yl)-3-hydroxy-3-(naphthalen-1-yl)-4-phenylbutyl]dimethylazanium 3-carboxyprop-2-enoate ethyl acetate
0.821-solvate
;
_space_group_crystal_system monoclinic
_space_group_IT_number 4
_space_group_name_Hall 'P 2yb'
_space_group_name_H-M_alt 'P 1 21 1'
_atom_sites_solution_hydrogens mixed
_atom_sites_solution_primary direct
_atom_sites_solution_secondary difmap
_audit_creation_method SHELXL-2018/3
_cell_angle_alpha 90
_cell_angle_beta 107.359(2)
_cell_angle_gamma 90
_cell_formula_units_Z 4
_cell_length_a 16.1525(10)
_cell_length_b 13.5353(9)
_cell_length_c 17.8572(11)
_cell_measurement_reflns_used 9891
_cell_measurement_temperature 150(2)
_cell_measurement_theta_max 30.8613
_cell_measurement_theta_min 2.5259
_cell_volume 3726.3(4)
_computing_cell_refinement
;
SAINT (Bruker, 2020)
;
_computing_data_collection
;
APEX3 (Bruker, 2020)
;
_computing_data_reduction
;
SAINT (Bruker, 2020)
;
_computing_molecular_graphics
;
Mercury (Macrae <i>et al.</i>,  2020)
;
_computing_publication_material
;
publCIF (Westrip, 2010)
;
_computing_structure_refinement
;
<i>SHELXL2018/3</i> (Sheldrick, 2015b),
<i>shelXle</i>  (H\"ubschle <i>et al.</i>,  2011)
;
_computing_structure_solution
;
SHELXT (Sheldrick, 2015a)
;
_diffrn_ambient_temperature 150(2)
_diffrn_measured_fraction_theta_full 0.997
_diffrn_measured_fraction_theta_max 0.998
_diffrn_measurement_device_type
;
Bruker AXS D8 Quest with PhotonII CPAD
;
_diffrn_measurement_method 'omega and phi scans'
_diffrn_radiation_monochromator 'Triumph curved graphite crystal'
_diffrn_radiation_type MoK\a
_diffrn_radiation_wavelength 0.71073
_diffrn_reflns_av_R_equivalents 0.0817
_diffrn_reflns_av_unetI/netI 0.1095
_diffrn_reflns_limit_h_max 24
_diffrn_reflns_limit_h_min -22
_diffrn_reflns_limit_k_max 20
_diffrn_reflns_limit_k_min -20
_diffrn_reflns_limit_l_max 27
_diffrn_reflns_limit_l_min -27
_diffrn_reflns_number 153291
_diffrn_reflns_theta_full 25.242
_diffrn_reflns_theta_max 33.173
_diffrn_reflns_theta_min 2.390
_diffrn_source 'fine focus sealed tube X-ray source'
_diffrn_source_current '30 mA'
_diffrn_source_voltage '50 kV'
_exptl_absorpt_coefficient_mu 1.156
_exptl_absorpt_correction_T_max 0.7424
_exptl_absorpt_correction_T_min 0.6697
_exptl_absorpt_correction_type multi-scan
_exptl_absorpt_process_details
;
(SADABS; Krause <i>et al.</i>,  2015)
;
_exptl_crystal_colour colourless
_exptl_crystal_density_diffrn 1.326
_exptl_crystal_description block
_exptl_crystal_F_000 1550
_exptl_crystal_size_max 0.450
_exptl_crystal_size_mid 0.430
_exptl_crystal_size_min 0.370
_refine_diff_density_max 0.883
_refine_diff_density_min -1.027
_refine_ls_abs_structure_details
;
Flack <i>x</i> determined using 5601 quotients
[(<i>I</i>^+^)-(<i>I</i>^-^)]/[(<i>I</i>^+^)+(<i>I</i>^-^)]
(Parsons <i>et al.</i>,  2013).
;
_refine_ls_abs_structure_Flack 0.020(4)
_refine_ls_extinction_method none
_refine_ls_goodness_of_fit_ref 1.025
_refine_ls_hydrogen_treatment mixed
_refine_ls_matrix_type full
_refine_ls_number_parameters 1359
_refine_ls_number_reflns 28338
_refine_ls_number_restraints 1870
_refine_ls_restrained_S_all 1.012
_refine_ls_R_factor_all 0.1257
_refine_ls_R_factor_gt 0.0618
_refine_ls_shift/su_max 0.003
_refine_ls_shift/su_mean 0.000
_refine_ls_structure_factor_coef Fsqd
_refine_ls_weighting_details 'w=1/[\s^2^(Fo^2^)+(0.0795P)^2^+0.9081P] where P=(Fo^2^+2Fc^2^)/3'
_refine_ls_weighting_scheme calc
_refine_ls_wR_factor_gt 0.1642
_refine_ls_wR_factor_ref 0.1999
_reflns_number_gt 15758
_reflns_number_total 28338
_reflns_threshold_expression 'I > 2\s(I)'
_cod_data_source_file tx2038sup1.cif
_cod_data_source_block ethyl_acetate
_cod_original_sg_symbol_H-M 'P 21'
_cod_database_code 2243791
_shelx_space_group_comment
;
The symmetry employed for this shelxl refinement is uniquely defined
by the following loop, which should always be used as a source of
symmetry information in preference to the above space-group names.
They are only intended as comments.
;
_shelx_estimated_absorpt_t_min 0.624
_shelx_estimated_absorpt_t_max 0.674

loop_
_space_group_symop_operation_xyz
'x, y, z'
'-x, y+1/2, -z'

loop_
_atom_site_type_symbol
_atom_site_label
_atom_site_fract_x
_atom_site_fract_y
_atom_site_fract_z
_atom_site_U_iso_or_equiv
_atom_site_adp_type
_atom_site_calc_flag
_atom_site_occupancy
_atom_site_disorder_assembly
_atom_site_disorder_group
Br Br1A 0.02899(4) -0.1368(3) 0.47002(5) 0.0853(2) Uani d 1 . .
O O1A 0.23412(18) 0.0834(4) 0.16595(15) 0.0384(6) Uani d 1 . .
H H1AB 0.190(4) 0.088(5) 0.182(3) 0.058 Uiso d 1 . .
O O2A 0.31927(16) 0.2987(4) 0.36367(14) 0.0343(5) Uani d 1 . .
O O3A 0.25764(18) 0.5025(4) 0.21465(17) 0.0430(6) Uani d 1 . .
O O4A 0.3323(2) 0.5009(5) 0.12996(19) 0.0776(14) Uani d 1 . .
O O5A 0.4687(3) 0.5653(5) 0.1195(2) 0.0789(14) Uani d 1 . .
H H5A 0.410(6) 0.531(7) 0.128(5) 0.118 Uiso d 1 . .
O O6A 0.58605(19) 0.6327(4) 0.19870(19) 0.0508(7) Uani d 1 . .
N N1A 0.15387(17) 0.3824(4) 0.10491(16) 0.0290(5) Uani d 1 . .
H H1A 0.192127 0.429610 0.142926 0.035 Uiso calc 1 . .
N N2A 0.21055(18) 0.2293(4) 0.40474(16) 0.0309(6) Uani d 1 . .
C C1A 0.3501(2) 0.1343(4) 0.28290(18) 0.0295(6) Uani d 1 . .
H H1AA 0.389428 0.191936 0.302046 0.035 Uiso calc 1 . .
C C2A 0.2981(2) 0.1569(4) 0.19441(19) 0.0305(6) Uani d 1 . .
C C3A 0.2523(2) 0.2579(4) 0.18924(18) 0.0280(6) Uani d 1 . .
H H3AA 0.209997 0.254603 0.219490 0.034 Uiso calc 1 . .
H H3AB 0.295907 0.308814 0.213855 0.034 Uiso calc 1 . .
C C4A 0.2051(2) 0.2892(4) 0.10544(19) 0.0320(7) Uani d 1 . .
H H4AA 0.247771 0.300417 0.076437 0.038 Uiso calc 1 . .
H H4AB 0.165422 0.235709 0.078618 0.038 Uiso calc 1 . .
C C5A 0.0750(2) 0.3651(5) 0.1305(2) 0.0423(8) Uani d 1 . .
H H5AA 0.045311 0.428010 0.131294 0.063 Uiso calc 1 . .
H H5AB 0.092183 0.336078 0.183165 0.063 Uiso calc 1 . .
H H5AC 0.035812 0.319704 0.093730 0.063 Uiso calc 1 . .
C C6A 0.1289(3) 0.4300(5) 0.0261(2) 0.0406(8) Uani d 1 . .
H H6AA 0.181244 0.451969 0.013879 0.061 Uiso calc 1 . .
H H6AB 0.091537 0.487025 0.026100 0.061 Uiso calc 1 . .
H H6AC 0.097568 0.382291 -0.013531 0.061 Uiso calc 1 . .
C C7A 0.3613(3) 0.1571(5) 0.1439(3) 0.0343(10) Uani d 0.874(3) A 1
C C8A 0.3446(4) 0.0912(5) 0.0821(3) 0.0432(11) Uani d 0.874(3) A 1
H H8A 0.295157 0.049649 0.072597 0.052 Uiso calc 0.874(3) A 1
C C9A 0.3980(4) 0.0828(6) 0.0324(3) 0.0508(13) Uani d 0.874(3) A 1
H H9A 0.384385 0.036339 -0.009333 0.061 Uiso calc 0.874(3) A 1
C C10A 0.4694(4) 0.1420(6) 0.0449(4) 0.0604(14) Uani d 0.874(3) A 1
H H10A 0.505210 0.136602 0.011493 0.072 Uiso calc 0.874(3) A 1
C C11A 0.4905(4) 0.2108(6) 0.1068(4) 0.0623(14) Uani d 0.874(3) A 1
C C12A 0.5640(5) 0.2752(8) 0.1180(6) 0.091(2) Uani d 0.874(3) A 1
H H12A 0.599152 0.269222 0.084066 0.109 Uiso calc 0.874(3) A 1
C C13A 0.5843(5) 0.3433(8) 0.1748(6) 0.096(2) Uani d 0.874(3) A 1
H H13A 0.633602 0.384386 0.180943 0.115 Uiso calc 0.874(3) A 1
C C14A 0.5335(4) 0.3540(7) 0.2248(5) 0.0773(17) Uani d 0.874(3) A 1
H H14A 0.548379 0.401996 0.265419 0.093 Uiso calc 0.874(3) A 1
C C15A 0.4603(4) 0.2942(6) 0.2155(4) 0.0519(12) Uani d 0.874(3) A 1
H H15A 0.425838 0.303429 0.249735 0.062 Uiso calc 0.874(3) A 1
C C16A 0.4361(3) 0.2208(6) 0.1569(3) 0.0456(11) Uani d 0.874(3) A 1
C C7C 0.3427(19) 0.132(2) 0.1331(17) 0.041(4) Uani d 0.126(3) A 2
C C8C 0.3206(19) 0.056(2) 0.0799(16) 0.041(4) Uani d 0.126(3) A 2
H H8C 0.273649 0.013988 0.079459 0.049 Uiso calc 0.126(3) A 2
C C9C 0.367(2) 0.042(2) 0.0258(16) 0.042(4) Uani d 0.126(3) A 2
H H9C 0.350668 -0.009539 -0.012149 0.050 Uiso calc 0.126(3) A 2
C C10C 0.437(2) 0.100(2) 0.0273(19) 0.046(4) Uani d 0.126(3) A 2
H H10C 0.467759 0.090004 -0.009734 0.056 Uiso calc 0.126(3) A 2
C C11C 0.463(2) 0.176(2) 0.0845(19) 0.052(3) Uani d 0.126(3) A 2
C C12C 0.533(2) 0.240(3) 0.084(2) 0.068(4) Uani d 0.126(3) A 2
H H12C 0.569295 0.221262 0.052987 0.081 Uiso calc 0.126(3) A 2
C C13C 0.550(3) 0.325(3) 0.125(3) 0.076(4) Uani d 0.126(3) A 2
H H13C 0.587427 0.373898 0.114413 0.091 Uiso calc 0.126(3) A 2
C C14C 0.510(3) 0.339(3) 0.183(3) 0.073(3) Uani d 0.126(3) A 2
H H14C 0.529544 0.390797 0.219989 0.088 Uiso calc 0.126(3) A 2
C C15C 0.442(3) 0.278(3) 0.189(2) 0.060(4) Uani d 0.126(3) A 2
H H15C 0.412938 0.293104 0.226547 0.072 Uiso calc 0.126(3) A 2
C C16C 0.416(2) 0.195(3) 0.140(2) 0.047(3) Uani d 0.126(3) A 2
C C17A 0.4079(2) 0.0434(4) 0.2939(2) 0.0350(7) Uani d 1 . .
C C18A 0.3816(3) -0.0471(5) 0.2559(3) 0.0456(9) Uani d 1 . .
H H18A 0.325410 -0.053527 0.219538 0.055 Uiso calc 1 . .
C C19A 0.4386(3) -0.1282(5) 0.2718(3) 0.0564(11) Uani d 1 . .
H H19A 0.420833 -0.189045 0.245421 0.068 Uiso calc 1 . .
C C20A 0.5198(3) -0.1203(5) 0.3249(3) 0.0591(13) Uani d 1 . .
H H20A 0.557645 -0.175675 0.336163 0.071 Uiso calc 1 . .
C C21A 0.5452(3) -0.0320(6) 0.3613(3) 0.0649(15) Uani d 1 . .
H H21A 0.601430 -0.026192 0.397750 0.078 Uiso calc 1 . .
C C22A 0.4905(3) 0.0499(5) 0.3463(2) 0.0504(11) Uani d 1 . .
H H22A 0.509958 0.110631 0.372267 0.060 Uiso calc 1 . .
C C23A 0.2886(2) 0.1306(4) 0.33303(17) 0.0275(6) Uani d 1 . .
C C24A 0.2493(2) 0.0476(4) 0.34742(19) 0.0311(6) Uani d 1 . .
H H24A 0.262493 -0.014151 0.328403 0.037 Uiso calc 1 . .
C C25A 0.1885(2) 0.0516(4) 0.39060(19) 0.0316(7) Uani d 1 . .
C C26A 0.1467(2) -0.0334(5) 0.4085(2) 0.0401(8) Uani d 1 . .
H H26A 0.161054 -0.097165 0.394024 0.048 Uiso calc 1 . .
C C27A 0.0858(3) -0.0227(5) 0.4466(2) 0.0442(9) Uani d 1 . .
C C28A 0.0625(2) 0.0697(5) 0.4696(2) 0.0437(9) Uani d 1 . .
H H28A 0.019073 0.074902 0.495367 0.052 Uiso calc 1 . .
C C29A 0.1037(2) 0.1529(5) 0.4540(2) 0.0381(8) Uani d 1 . .
H H29A 0.088576 0.215925 0.469269 0.046 Uiso calc 1 . .
C C30A 0.1683(2) 0.1456(4) 0.41547(18) 0.0307(7) Uani d 1 . .
C C31A 0.2695(2) 0.2206(4) 0.36887(18) 0.0287(6) Uani d 1 . .
C C32A 0.3048(3) 0.3891(4) 0.4001(2) 0.0456(9) Uani d 1 . .
H H32A 0.349358 0.437409 0.398264 0.068 Uiso calc 1 . .
H H32B 0.307834 0.376197 0.454834 0.068 Uiso calc 1 . .
H H32C 0.247392 0.415309 0.371967 0.068 Uiso calc 1 . .
C C33A 0.3246(3) 0.5217(5) 0.1966(2) 0.0427(9) Uani d 1 . .
C C34A 0.3976(2) 0.5695(4) 0.2579(2) 0.0389(8) Uani d 1 . .
H H34A 0.388111 0.578612 0.307481 0.047 Uiso calc 1 . .
C C35A 0.4743(3) 0.6012(4) 0.2532(2) 0.0408(8) Uani d 1 . .
H H35A 0.510715 0.629067 0.300418 0.049 Uiso calc 1 . .
C C36A 0.5130(3) 0.6005(5) 0.1868(2) 0.0432(9) Uani d 1 . .
Br Br1B 0.54606(5) 0.3491(3) 0.47124(6) 0.0999(3) Uani d 1 . .
O O1B 0.74520(18) 0.5862(4) 0.17331(16) 0.0383(5) Uani d 1 . .
H H1BB 0.694(4) 0.594(5) 0.186(3) 0.057 Uiso d 1 . .
O O2B 0.81300(16) 0.8084(4) 0.36580(14) 0.0355(5) Uani d 1 . .
O O3B 0.7527(2) 1.0064(4) 0.21261(19) 0.0519(7) Uani d 1 . .
O O4B 0.8241(2) 1.0126(5) 0.12531(18) 0.0597(9) Uani d 1 . .
O O5B 0.9612(2) 1.0754(4) 0.11490(18) 0.0575(9) Uani d 1 . .
H H5B 0.901(5) 1.044(6) 0.130(4) 0.086 Uiso d 1 . .
O O6B 1.0803(2) 1.1377(4) 0.19574(19) 0.0508(7) Uani d 1 . .
N N1B 0.65378(17) 0.8812(4) 0.10484(16) 0.0319(6) Uani d 1 . .
H H1B 0.690381 0.930731 0.141697 0.038 Uiso calc 1 . .
N N2B 0.70866(19) 0.7295(4) 0.40698(16) 0.0342(6) Uani d 1 . .
C C1B 0.8576(2) 0.6475(4) 0.28897(19) 0.0314(7) Uani d 1 . .
H H1BA 0.888029 0.711712 0.306093 0.038 Uiso calc 1 B 1
C C2B 0.8061(2) 0.6645(4) 0.1995(2) 0.0303(6) Uani d 1 . .
C C3B 0.7553(2) 0.7625(4) 0.19154(18) 0.0275(6) Uani d 1 . .
H H3BA 0.712441 0.756992 0.220996 0.033 Uiso calc 1 . .
H H3BB 0.796240 0.816130 0.215834 0.033 Uiso calc 1 . .
C C4B 0.7083(2) 0.7905(4) 0.10731(19) 0.0322(7) Uani d 1 . .
H H4BA 0.751121 0.803333 0.078703 0.039 Uiso calc 1 . .
H H4BB 0.670834 0.735065 0.081039 0.039 Uiso calc 1 . .
C C5B 0.5752(2) 0.8621(5) 0.1307(3) 0.0468(9) Uani d 1 . .
H H5BA 0.544387 0.924353 0.131085 0.070 Uiso calc 1 . .
H H5BB 0.593043 0.833766 0.183616 0.070 Uiso calc 1 . .
H H5BC 0.536861 0.815679 0.094354 0.070 Uiso calc 1 . .
C C6B 0.6272(3) 0.9261(5) 0.0248(2) 0.0501(10) Uani d 1 . .
H H6BA 0.678893 0.947245 0.011197 0.075 Uiso calc 1 . .
H H6BB 0.589832 0.983341 0.024186 0.075 Uiso calc 1 . .
H H6BC 0.595340 0.877140 -0.013430 0.075 Uiso calc 1 . .
C C7B 0.8673(2) 0.6619(4) 0.1480(2) 0.0336(7) Uani d 1 . .
C C8B 0.8527(3) 0.5916(5) 0.0892(2) 0.0406(8) Uani d 1 . .
H H8B 0.805953 0.546601 0.082820 0.049 Uiso calc 1 . .
C C9B 0.9045(3) 0.5840(5) 0.0383(2) 0.0471(10) Uani d 1 . .
H H9B 0.891313 0.535741 -0.002152 0.057 Uiso calc 1 . .
C C10B 0.9730(3) 0.6453(5) 0.0468(2) 0.0484(10) Uani d 1 . .
H H10B 1.007915 0.639193 0.012572 0.058 Uiso calc 1 . .
C C11B 0.9932(3) 0.7192(5) 0.1068(3) 0.0457(9) Uani d 1 . .
C C12B 1.0638(3) 0.7849(5) 0.1143(3) 0.0582(12) Uani d 1 . .
H H12B 1.097921 0.778083 0.079533 0.070 Uiso calc 1 . .
C C13B 1.0839(3) 0.8564(6) 0.1691(3) 0.0614(13) Uani d 1 . .
H H13B 1.132210 0.898513 0.173600 0.074 Uiso calc 1 . .
C C14B 1.0325(3) 0.8681(5) 0.2194(3) 0.0497(9) Uani d 1 . .
H H14B 1.045339 0.919472 0.257373 0.060 Uiso calc 1 . .
C C15B 0.9629(2) 0.8052(4) 0.2145(2) 0.0408(8) Uani d 1 . .
H H15B 0.930025 0.813986 0.250104 0.049 Uiso calc 1 . .
C C16B 0.9394(2) 0.7285(4) 0.1579(2) 0.0363(7) Uani d 1 . .
C C17B 0.9295(9) 0.5716(10) 0.3094(10) 0.035(2) Uani d 0.573(17) C 1
C C18B 0.9119(7) 0.4729(10) 0.2814(8) 0.050(2) Uani d 0.573(17) C 1
H H18B 0.855748 0.455349 0.248841 0.060 Uiso calc 0.573(17) C 1
C C19B 0.9782(8) 0.4019(9) 0.3025(8) 0.057(2) Uani d 0.573(17) C 1
H H19B 0.967212 0.336462 0.282785 0.068 Uiso calc 0.573(17) C 1
C C20B 1.0582(7) 0.4260(9) 0.3508(8) 0.048(2) Uani d 0.573(17) C 1
H H20B 1.102266 0.377141 0.365400 0.057 Uiso calc 0.573(17) C 1
C C21B 1.0752(6) 0.5208(9) 0.3784(7) 0.046(2) Uani d 0.573(17) C 1
H H21B 1.130996 0.536881 0.412502 0.055 Uiso calc 0.573(17) C 1
C C22B 1.0118(7) 0.5936(9) 0.3570(7) 0.0351(19) Uani d 0.573(17) C 1
H H22B 1.025205 0.659266 0.375475 0.042 Uiso calc 0.573(17) C 1
C C17D 0.9151(10) 0.5534(13) 0.2970(11) 0.030(3) Uani d 0.427(17) C 2
C C18D 0.8899(10) 0.4626(11) 0.2593(9) 0.038(2) Uani d 0.427(17) C 2
H H18D 0.833858 0.453834 0.223011 0.045 Uiso calc 0.427(17) C 2
C C19D 0.9505(10) 0.3852(11) 0.2772(9) 0.047(2) Uani d 0.427(17) C 2
H H19D 0.933942 0.322169 0.254171 0.057 Uiso calc 0.427(17) C 2
C C20D 1.0328(11) 0.3976(12) 0.3271(8) 0.047(3) Uani d 0.427(17) C 2
H H20D 1.071394 0.342941 0.339189 0.056 Uiso calc 0.427(17) C 2
C C21D 1.0601(10) 0.4885(13) 0.3596(9) 0.049(3) Uani d 0.427(17) C 2
H H21D 1.118237 0.499151 0.390961 0.059 Uiso calc 0.427(17) C 2
C C22D 0.9989(10) 0.5646(12) 0.3448(10) 0.040(3) Uani d 0.427(17) C 2
H H22D 1.015872 0.626967 0.368802 0.048 Uiso calc 0.427(17) C 2
C C23B 0.7955(2) 0.6383(4) 0.33776(19) 0.0316(7) Uani d 1 . .
C C24B 0.7586(2) 0.5520(4) 0.3511(2) 0.0359(7) Uani d 1 . .
H H24B 0.774592 0.491703 0.331895 0.043 Uiso calc 1 . .
C C25B 0.6964(2) 0.5511(5) 0.3935(2) 0.0386(8) Uani d 1 . .
C C26B 0.6586(3) 0.4623(5) 0.4101(3) 0.0504(10) Uani d 1 . .
H H26B 0.676312 0.399991 0.395642 0.060 Uiso calc 1 . .
C C27B 0.5956(3) 0.4685(5) 0.4476(3) 0.0554(11) Uani d 1 . .
C C28B 0.5681(3) 0.5580(5) 0.4700(2) 0.0495(10) Uani d 1 . .
H H28B 0.523840 0.559434 0.495026 0.059 Uiso calc 1 . .
C C29B 0.6057(2) 0.6449(5) 0.4557(2) 0.0419(9) Uani d 1 . .
H H29B 0.587413 0.706191 0.471219 0.050 Uiso calc 1 . .
C C30B 0.6717(2) 0.6430(5) 0.41775(18) 0.0350(7) Uani d 1 . .
C C31B 0.7691(2) 0.7254(4) 0.37173(18) 0.0306(6) Uani d 1 . .
C C32B 0.7903(3) 0.8970(5) 0.3988(3) 0.0513(10) Uani d 1 . .
H H32D 0.831311 0.949565 0.396650 0.077 Uiso calc 1 . .
H H32E 0.792681 0.885069 0.453525 0.077 Uiso calc 1 . .
H H32F 0.731492 0.917139 0.368821 0.077 Uiso calc 1 . .
C C33B 0.8175(3) 1.0299(4) 0.1929(2) 0.0432(9) Uani d 1 . .
C C34B 0.8909(3) 1.0788(4) 0.2532(2) 0.0437(9) Uani d 1 . .
H H34B 0.881485 1.088332 0.302744 0.052 Uiso calc 1 . .
C C35B 0.9672(3) 1.1112(4) 0.2490(2) 0.0412(8) Uani d 1 . .
H H35B 1.002838 1.140866 0.295786 0.049 Uiso calc 1 . .
C C36B 1.0061(3) 1.1087(4) 0.1827(2) 0.0413(8) Uani d 1 . .
O O1 0.6549(4) 0.1187(5) 0.5572(4) 0.118(2) Uani d 0.874(3) A 1
O O2 0.7608(4) 0.1996(6) 0.5280(4) 0.0972(16) Uani d 0.874(3) A 1
C C1 0.7171(5) 0.1724(6) 0.5806(5) 0.088(2) Uani d 0.874(3) A 1
C C2 0.7566(7) 0.2127(8) 0.6606(5) 0.119(3) Uani d 0.874(3) A 1
H H2A 0.758100 0.161079 0.699532 0.178 Uiso calc 0.874(3) A 1
H H2B 0.722034 0.268592 0.669280 0.178 Uiso calc 0.874(3) A 1
H H2C 0.815851 0.234903 0.665979 0.178 Uiso calc 0.874(3) A 1
C C3 0.7233(6) 0.1654(8) 0.4500(5) 0.110(3) Uani d 0.874(3) A 1
H H3A 0.666865 0.198517 0.426215 0.131 Uiso calc 0.874(3) A 1
H H3B 0.713123 0.093288 0.450041 0.131 Uiso calc 0.874(3) A 1
C C4 0.7838(7) 0.1883(10) 0.4041(6) 0.129(4) Uani d 0.874(3) A 1
H H4A 0.841661 0.162956 0.431855 0.155 Uiso calc 0.874(3) A 1
H H4B 0.786716 0.259958 0.397655 0.155 Uiso calc 0.874(3) A 1
H H4C 0.762979 0.156936 0.352343 0.155 Uiso calc 0.874(3) A 1
O O1E 0.8165(19) 0.1948(18) 0.5815(15) 0.109(8) Uani d 0.126(3) A 3
O O2E 0.7400(17) 0.0863(19) 0.4952(10) 0.112(5) Uani d 0.126(3) A 3
C C1E 0.7688(14) 0.1239(16) 0.5705(9) 0.107(5) Uani d 0.126(3) A 3
C C2E 0.729(2) 0.075(3) 0.6260(13) 0.124(9) Uani d 0.126(3) A 3
H H2EA 0.693651 0.019149 0.599679 0.186 Uiso calc 0.126(3) A 3
H H2EB 0.775379 0.050678 0.671552 0.186 Uiso calc 0.126(3) A 3
H H2EC 0.693092 0.122312 0.643309 0.186 Uiso calc 0.126(3) A 3
C C3E 0.7575(15) 0.147(3) 0.4366(10) 0.106(5) Uani d 0.126(3) A 3
H H3EA 0.749241 0.217106 0.447395 0.127 Uiso calc 0.126(3) A 3
H H3EB 0.717256 0.129871 0.384435 0.127 Uiso calc 0.126(3) A 3
C C4E 0.8485(17) 0.129(4) 0.437(2) 0.108(11) Uani d 0.126(3) A 3
H H4EA 0.861717 0.170158 0.397286 0.129 Uiso calc 0.126(3) A 3
H H4EB 0.887824 0.146197 0.489146 0.129 Uiso calc 0.126(3) A 3
H H4EC 0.855948 0.059258 0.426400 0.129 Uiso calc 0.126(3) A 3
O O3 0.8705(10) 0.2818(19) 0.0451(13) 0.081(6) Uani d 0.171(7) D 1
O O4 0.7393(9) 0.2293(13) 0.0417(9) 0.072(4) Uani d 0.171(7) D 1
C C5 0.8128(9) 0.2850(15) 0.0752(10) 0.075(4) Uani d 0.171(7) D 1
C C6 0.8104(16) 0.338(2) 0.1475(12) 0.077(6) Uani d 0.171(7) D 1
H H6A 0.754381 0.326023 0.156728 0.115 Uiso calc 0.171(7) D 1
H H6B 0.857174 0.313172 0.192275 0.115 Uiso calc 0.171(7) D 1
H H6C 0.818105 0.408710 0.141113 0.115 Uiso calc 0.171(7) D 1
C C7 0.7350(15) 0.1865(12) -0.0320(10) 0.075(5) Uani d 0.171(7) D 1
H H7A 0.693641 0.130522 -0.043205 0.090 Uiso calc 0.171(7) D 1
H H7B 0.792785 0.161219 -0.031220 0.090 Uiso calc 0.171(7) D 1
C C8 0.706(3) 0.264(2) -0.0934(11) 0.077(6) Uani d 0.171(7) D 1
H H8D 0.702569 0.235315 -0.144721 0.116 Uiso calc 0.171(7) D 1
H H8E 0.648570 0.287848 -0.093929 0.116 Uiso calc 0.171(7) D 1
H H8F 0.747379 0.318442 -0.081984 0.116 Uiso calc 0.171(7) D 1
O O3E 0.8603(8) 0.3188(19) 0.0493(12) 0.081(5) Uani d 0.183(7) E 2
O O4E 0.7167(8) 0.3265(17) 0.0171(8) 0.077(4) Uani d 0.183(7) E 2
C C5E 0.7968(8) 0.3108(17) 0.0715(8) 0.075(4) Uani d 0.183(7) E 2
C C6E 0.7921(15) 0.294(2) 0.1523(8) 0.078(6) Uani d 0.183(7) E 2
H H6EA 0.731200 0.291174 0.151394 0.118 Uiso calc 0.183(7) E 2
H H6EB 0.821006 0.232008 0.172636 0.118 Uiso calc 0.183(7) E 2
H H6EC 0.820974 0.348891 0.186134 0.118 Uiso calc 0.183(7) E 2
C C7E 0.7173(13) 0.3305(12) -0.0622(8) 0.072(4) Uani d 0.183(7) E 2
H H7EA 0.771446 0.362205 -0.065366 0.087 Uiso calc 0.183(7) E 2
H H7EB 0.667511 0.369919 -0.093834 0.087 Uiso calc 0.183(7) E 2
C C8E 0.712(3) 0.2280(15) -0.0930(14) 0.072(6) Uani d 0.183(7) E 2
H H8EA 0.712015 0.229364 -0.147725 0.108 Uiso calc 0.183(7) E 2
H H8EB 0.761364 0.189668 -0.061530 0.108 Uiso calc 0.183(7) E 2
H H8EC 0.657780 0.197356 -0.089902 0.108 Uiso calc 0.183(7) E 2
O O3F 0.7477(16) 0.2910(16) 0.2656(11) 0.091(10) Uani d 0.126(3) A 3
O O4F 0.7156(12) 0.2037(12) 0.1554(8) 0.067(5) Uani d 0.126(3) A 3
C C5F 0.7074(12) 0.2223(13) 0.2290(9) 0.066(7) Uani d 0.126(3) A 3
C C6F 0.6446(14) 0.1559(15) 0.2500(14) 0.066(9) Uani d 0.126(3) A 3
H H6FA 0.622651 0.107216 0.208215 0.099 Uiso calc 0.126(3) A 3
H H6FB 0.673559 0.121739 0.299276 0.099 Uiso calc 0.126(3) A 3
H H6FC 0.596121 0.195014 0.256537 0.099 Uiso calc 0.126(3) A 3
C C7F 0.7750(13) 0.266(2) 0.1332(10) 0.073(4) Uani d 0.126(3) A 3
H H7FA 0.828425 0.229001 0.135149 0.088 Uiso calc 0.126(3) A 3
H H7FB 0.791067 0.322807 0.169679 0.088 Uiso calc 0.126(3) A 3
C C8F 0.733(2) 0.302(3) 0.0522(14) 0.077(5) Uani d 0.126(3) A 3
H H8FA 0.772882 0.345160 0.035791 0.116 Uiso calc 0.126(3) A 3
H H8FB 0.717414 0.245391 0.016407 0.116 Uiso calc 0.126(3) A 3
H H8FC 0.680182 0.338881 0.050821 0.116 Uiso calc 0.126(3) A 3
O O3G 0.744(3) 0.1657(14) 0.0058(19) 0.081(8) Uani d 0.074(6) F 4
O O4G 0.7632(14) 0.3233(17) -0.0192(14) 0.074(4) Uani d 0.074(6) F 4
C C5G 0.765(2) 0.2471(13) 0.0328(11) 0.076(4) Uani d 0.074(6) F 4
C C6G 0.797(5) 0.278(3) 0.1163(11) 0.073(6) Uani d 0.074(6) F 4
H H6GA 0.808301 0.348988 0.119276 0.109 Uiso calc 0.074(6) F 4
H H6GB 0.753939 0.261724 0.142733 0.109 Uiso calc 0.074(6) F 4
H H6GC 0.851423 0.242428 0.141943 0.109 Uiso calc 0.074(6) F 4
C C7G 0.6795(16) 0.348(3) -0.0692(17) 0.076(5) Uani d 0.074(6) F 4
H H7GA 0.650069 0.393308 -0.041708 0.092 Uiso calc 0.074(6) F 4
H H7GB 0.643780 0.287739 -0.084069 0.092 Uiso calc 0.074(6) F 4
C C8G 0.690(3) 0.397(4) -0.1404(16) 0.082(10) Uani d 0.074(6) F 4
H H8GA 0.632482 0.414596 -0.175604 0.123 Uiso calc 0.074(6) F 4
H H8GB 0.724840 0.456788 -0.125167 0.123 Uiso calc 0.074(6) F 4
H H8GC 0.718572 0.351576 -0.167385 0.123 Uiso calc 0.074(6) F 4
O O3H 0.7694(17) 0.1976(16) -0.010(2) 0.076(6) Uani d 0.087(6) G 5
O O4H 0.7174(14) 0.3438(16) 0.009(2) 0.077(4) Uani d 0.087(6) G 5
C C5H 0.7824(12) 0.2734(14) 0.0270(15) 0.078(4) Uani d 0.087(6) G 5
C C6H 0.8594(16) 0.302(3) 0.093(2) 0.064(6) Uani d 0.087(6) G 5
H H6HA 0.850449 0.368699 0.110952 0.097 Uiso calc 0.087(6) G 5
H H6HB 0.867769 0.255193 0.135774 0.097 Uiso calc 0.087(6) G 5
H H6HC 0.910939 0.302734 0.074322 0.097 Uiso calc 0.087(6) G 5
C C7H 0.6405(15) 0.3158(19) -0.050(3) 0.073(5) Uani d 0.087(6) G 5
H H7HA 0.612914 0.259028 -0.031591 0.088 Uiso calc 0.087(6) G 5
H H7HB 0.654585 0.295866 -0.097881 0.088 Uiso calc 0.087(6) G 5
C C8H 0.5805(18) 0.402(2) -0.067(3) 0.083(11) Uani d 0.087(6) G 5
H H8HA 0.527044 0.383567 -0.107310 0.124 Uiso calc 0.087(6) G 5
H H8HB 0.566700 0.420525 -0.018669 0.124 Uiso calc 0.087(6) G 5
H H8HC 0.608230 0.457238 -0.084736 0.124 Uiso calc 0.087(6) G 5

loop_
_atom_site_aniso_label
_atom_site_aniso_U_11
_atom_site_aniso_U_22
_atom_site_aniso_U_33
_atom_site_aniso_U_12
_atom_site_aniso_U_13
_atom_site_aniso_U_23
Br1A 0.0836(4) 0.0720(5) 0.1236(5) -0.0269(4) 0.0664(4) -0.0048(4)
O1A 0.0426(14) 0.0320(12) 0.0367(13) 0.0050(11) 0.0058(11) -0.0062(10)
O2A 0.0394(13) 0.0299(12) 0.0345(12) 0.0012(10) 0.0123(10) -0.0056(10)
O3A 0.0420(14) 0.0427(15) 0.0509(15) -0.0125(12) 0.0238(12) -0.0111(12)
O4A 0.062(2) 0.134(4) 0.0467(17) -0.056(2) 0.0310(16) -0.046(2)
O5A 0.065(2) 0.134(4) 0.0478(18) -0.052(2) 0.0327(16) -0.028(2)
O6A 0.0372(14) 0.0554(18) 0.0620(18) -0.0131(13) 0.0181(13) 0.0024(14)
N1A 0.0275(12) 0.0277(13) 0.0323(13) 0.0048(10) 0.0097(10) 0.0043(11)
N2A 0.0322(13) 0.0332(14) 0.0268(13) 0.0064(11) 0.0082(10) -0.0030(11)
C1A 0.0289(15) 0.0336(16) 0.0262(14) 0.0083(12) 0.0082(12) 0.0034(12)
C2A 0.0335(16) 0.0327(16) 0.0265(14) 0.0090(13) 0.0106(12) -0.0002(12)
C3A 0.0281(14) 0.0293(15) 0.0273(14) 0.0058(12) 0.0095(12) -0.0007(12)
C4A 0.0350(16) 0.0327(16) 0.0286(15) 0.0101(13) 0.0099(13) 0.0025(13)
C5A 0.0288(15) 0.043(2) 0.060(2) 0.0067(16) 0.0202(15) 0.0150(18)
C6A 0.0410(19) 0.043(2) 0.0377(18) 0.0074(16) 0.0113(15) 0.0130(16)
C7A 0.040(2) 0.038(2) 0.0272(19) 0.0172(18) 0.0143(17) 0.0034(16)
C8A 0.054(3) 0.047(3) 0.0301(19) 0.021(2) 0.0143(18) 0.0014(19)
C9A 0.069(3) 0.058(3) 0.030(2) 0.030(3) 0.022(2) 0.005(2)
C10A 0.072(3) 0.067(3) 0.056(3) 0.028(3) 0.042(3) 0.010(3)
C11A 0.063(3) 0.068(3) 0.073(3) 0.013(3) 0.047(3) 0.001(3)
C12A 0.078(4) 0.106(5) 0.115(5) -0.011(4) 0.070(4) -0.017(4)
C13A 0.078(4) 0.107(5) 0.128(5) -0.028(4) 0.069(4) -0.028(4)
C14A 0.064(3) 0.083(4) 0.101(4) -0.023(3) 0.048(3) -0.024(4)
C15A 0.044(3) 0.055(3) 0.066(3) -0.005(2) 0.032(2) -0.009(2)
C16A 0.044(2) 0.052(3) 0.050(3) 0.008(2) 0.029(2) 0.002(2)
C7C 0.046(7) 0.044(7) 0.039(6) 0.019(6) 0.022(6) 0.003(6)
C8C 0.050(7) 0.045(7) 0.031(6) 0.024(6) 0.017(6) 0.004(6)
C9C 0.055(8) 0.047(8) 0.027(6) 0.028(7) 0.017(6) 0.008(7)
C10C 0.059(8) 0.054(8) 0.037(7) 0.029(7) 0.031(7) 0.007(7)
C11C 0.058(6) 0.061(6) 0.049(6) 0.019(5) 0.037(5) 0.000(6)
C12C 0.066(7) 0.083(7) 0.076(7) 0.002(6) 0.053(6) -0.004(7)
C13C 0.063(6) 0.090(7) 0.099(6) -0.014(6) 0.060(6) -0.011(6)
C14C 0.062(6) 0.081(6) 0.091(6) -0.013(6) 0.047(6) -0.011(6)
C15C 0.053(6) 0.068(7) 0.072(7) -0.005(6) 0.037(6) -0.010(7)
C16C 0.050(5) 0.053(5) 0.049(5) 0.010(5) 0.031(5) 0.000(5)
C17A 0.0354(17) 0.0407(19) 0.0325(16) 0.0158(15) 0.0157(13) 0.0082(14)
C18A 0.047(2) 0.043(2) 0.049(2) 0.0174(17) 0.0167(18) 0.0028(17)
C19A 0.065(3) 0.041(2) 0.071(3) 0.022(2) 0.032(2) 0.010(2)
C20A 0.062(3) 0.065(3) 0.059(3) 0.040(3) 0.031(2) 0.023(2)
C21A 0.042(2) 0.089(4) 0.061(3) 0.031(3) 0.012(2) 0.015(3)
C22A 0.0366(19) 0.070(3) 0.045(2) 0.022(2) 0.0127(16) 0.005(2)
C23A 0.0287(14) 0.0304(15) 0.0226(13) 0.0070(12) 0.0062(11) -0.0004(12)
C24A 0.0322(16) 0.0330(16) 0.0282(15) 0.0058(13) 0.0093(12) -0.0006(13)
C25A 0.0284(15) 0.0373(17) 0.0284(15) 0.0025(13) 0.0074(12) -0.0011(13)
C26A 0.0352(18) 0.043(2) 0.0417(19) -0.0009(15) 0.0105(15) -0.0024(16)
C27A 0.0369(19) 0.054(2) 0.044(2) -0.0100(17) 0.0156(16) 0.0009(18)
C28A 0.0356(18) 0.065(3) 0.0338(18) -0.0029(18) 0.0156(14) -0.0026(17)
C29A 0.0305(16) 0.056(2) 0.0291(16) 0.0044(15) 0.0108(13) -0.0076(15)
C30A 0.0254(14) 0.0433(19) 0.0220(14) 0.0052(13) 0.0049(11) -0.0009(13)
C31A 0.0299(15) 0.0303(16) 0.0254(14) 0.0060(12) 0.0073(12) -0.0018(12)
C32A 0.057(2) 0.0321(19) 0.049(2) 0.0020(16) 0.0189(18) -0.0102(16)
C33A 0.046(2) 0.047(2) 0.0398(19) -0.0182(17) 0.0204(16) -0.0123(16)
C34A 0.0427(19) 0.043(2) 0.0336(17) -0.0117(16) 0.0160(14) -0.0074(15)
C35A 0.0419(19) 0.044(2) 0.0361(18) -0.0135(16) 0.0111(15) -0.0076(15)
C36A 0.0405(19) 0.048(2) 0.043(2) -0.0133(17) 0.0145(16) -0.0021(17)
Br1B 0.0847(4) 0.0803(6) 0.1601(7) -0.0043(4) 0.0751(5) 0.0374(5)
O1B 0.0402(13) 0.0300(12) 0.0476(14) -0.0008(11) 0.0175(11) -0.0049(11)
O2B 0.0367(13) 0.0376(13) 0.0344(12) 0.0057(10) 0.0139(10) -0.0007(10)
O3B 0.0568(18) 0.0490(17) 0.0620(18) -0.0169(14) 0.0362(15) -0.0149(14)
O4B 0.0549(19) 0.084(3) 0.0479(17) -0.0317(17) 0.0275(14) -0.0251(16)
O5B 0.0510(17) 0.085(2) 0.0420(15) -0.0259(17) 0.0226(13) -0.0086(15)
O6B 0.0419(15) 0.0460(16) 0.0649(18) -0.0101(13) 0.0162(14) 0.0042(14)
N1B 0.0288(12) 0.0358(15) 0.0325(13) 0.0077(11) 0.0115(10) 0.0083(12)
N2B 0.0304(13) 0.0457(17) 0.0252(13) 0.0082(12) 0.0065(10) 0.0014(12)
C1B 0.0300(15) 0.0336(17) 0.0320(16) 0.0095(13) 0.0114(13) 0.0069(13)
C2B 0.0326(16) 0.0279(15) 0.0333(16) 0.0071(12) 0.0142(13) 0.0016(12)
C3B 0.0273(14) 0.0295(15) 0.0257(14) 0.0077(12) 0.0081(11) 0.0014(12)
C4B 0.0336(16) 0.0310(16) 0.0317(16) 0.0066(13) 0.0094(13) -0.0012(13)
C5B 0.0339(17) 0.052(2) 0.061(2) 0.0102(18) 0.0239(16) 0.016(2)
C6B 0.048(2) 0.061(3) 0.042(2) 0.016(2) 0.0154(17) 0.0232(19)
C7B 0.0347(17) 0.0351(17) 0.0338(17) 0.0110(14) 0.0146(14) 0.0031(13)
C8B 0.047(2) 0.041(2) 0.0349(18) 0.0100(17) 0.0148(15) -0.0038(15)
C9B 0.056(2) 0.050(2) 0.0381(19) 0.021(2) 0.0189(17) -0.0019(17)
C10B 0.054(2) 0.055(2) 0.047(2) 0.025(2) 0.0320(19) 0.0110(18)
C11B 0.0411(19) 0.048(2) 0.056(2) 0.0145(17) 0.0265(18) 0.0106(18)
C12B 0.048(2) 0.067(3) 0.071(3) 0.006(2) 0.035(2) 0.016(3)
C13B 0.043(2) 0.066(3) 0.084(3) -0.003(2) 0.031(2) 0.008(3)
C14B 0.044(2) 0.046(2) 0.060(2) -0.0028(19) 0.0175(18) 0.004(2)
C15B 0.0354(18) 0.043(2) 0.046(2) 0.0044(16) 0.0153(15) 0.0038(17)
C16B 0.0343(16) 0.0372(18) 0.0420(19) 0.0118(14) 0.0185(14) 0.0074(15)
C17B 0.030(4) 0.034(4) 0.043(5) 0.008(3) 0.014(3) 0.009(4)
C18B 0.036(4) 0.043(4) 0.062(5) 0.011(3) 0.001(4) 0.001(4)
C19B 0.045(5) 0.043(4) 0.074(5) 0.014(4) 0.004(4) -0.003(4)
C20B 0.036(4) 0.044(5) 0.064(5) 0.015(4) 0.016(4) 0.013(4)
C21B 0.034(4) 0.047(5) 0.055(5) 0.014(3) 0.011(3) 0.007(4)
C22B 0.025(3) 0.036(4) 0.043(4) 0.006(3) 0.009(3) 0.007(3)
C17D 0.029(5) 0.034(5) 0.031(5) 0.019(4) 0.016(4) 0.008(4)
C18D 0.041(5) 0.032(4) 0.042(5) 0.020(4) 0.014(4) 0.000(4)
C19D 0.048(5) 0.045(5) 0.052(5) 0.025(4) 0.018(4) 0.003(4)
C20D 0.045(6) 0.046(5) 0.049(5) 0.025(4) 0.013(4) 0.006(4)
C21D 0.041(5) 0.046(6) 0.056(5) 0.022(5) 0.007(4) -0.003(5)
C22D 0.035(5) 0.043(6) 0.045(5) 0.014(4) 0.014(4) 0.003(5)
C23B 0.0289(15) 0.0360(17) 0.0308(15) 0.0129(13) 0.0101(12) 0.0070(13)
C24B 0.0342(17) 0.0365(18) 0.0382(18) 0.0105(14) 0.0125(14) 0.0094(14)
C25B 0.0307(16) 0.051(2) 0.0335(17) 0.0069(15) 0.0086(13) 0.0112(16)
C26B 0.040(2) 0.052(2) 0.061(3) 0.0063(18) 0.0179(18) 0.018(2)
C27B 0.048(2) 0.068(3) 0.051(2) -0.005(2) 0.0160(19) 0.022(2)
C28B 0.0349(19) 0.078(3) 0.0365(19) 0.005(2) 0.0121(15) 0.011(2)
C29B 0.0323(17) 0.066(3) 0.0276(16) 0.0048(17) 0.0095(13) 0.0051(16)
C30B 0.0279(15) 0.052(2) 0.0231(14) 0.0088(14) 0.0044(12) 0.0075(14)
C31B 0.0268(14) 0.0378(17) 0.0252(14) 0.0088(13) 0.0047(11) 0.0037(13)
C32B 0.058(3) 0.046(2) 0.054(2) 0.0049(19) 0.023(2) -0.0095(19)
C33B 0.054(2) 0.0350(18) 0.048(2) -0.0104(17) 0.0260(18) -0.0118(16)
C34B 0.056(2) 0.041(2) 0.0410(19) -0.0078(17) 0.0252(17) -0.0093(16)
C35B 0.048(2) 0.0385(19) 0.0367(18) -0.0057(16) 0.0117(15) -0.0069(15)
C36B 0.045(2) 0.0349(18) 0.047(2) -0.0070(16) 0.0173(16) 0.0031(15)
O1 0.110(4) 0.072(4) 0.160(6) -0.016(3) 0.024(4) 0.036(4)
O2 0.081(3) 0.084(3) 0.140(4) -0.010(3) 0.054(3) -0.014(3)
C1 0.078(4) 0.048(3) 0.143(6) -0.010(3) 0.043(4) 0.013(4)
C2 0.125(7) 0.096(6) 0.149(8) -0.048(6) 0.061(6) 0.008(6)
C3 0.097(5) 0.098(6) 0.144(7) 0.001(5) 0.052(5) -0.020(5)
C4 0.113(7) 0.128(8) 0.167(9) -0.012(6) 0.072(7) -0.047(7)
O1E 0.084(13) 0.096(13) 0.150(14) -0.017(13) 0.037(13) -0.001(13)
O2E 0.101(8) 0.090(8) 0.149(9) -0.001(8) 0.045(8) -0.009(8)
C1E 0.092(8) 0.079(8) 0.153(9) -0.006(8) 0.041(8) -0.003(8)
C2E 0.118(14) 0.084(14) 0.163(15) -0.010(14) 0.031(14) 0.009(14)
C3E 0.094(9) 0.096(9) 0.143(9) -0.004(8) 0.057(9) -0.020(8)
C4E 0.101(19) 0.094(19) 0.137(19) 0.007(17) 0.050(18) -0.051(18)
O3 0.045(8) 0.070(10) 0.130(10) -0.002(8) 0.027(8) -0.004(9)
O4 0.049(6) 0.057(6) 0.109(7) -0.003(5) 0.021(5) 0.006(6)
C5 0.050(6) 0.059(7) 0.110(7) 0.002(6) 0.019(6) 0.002(6)
C6 0.059(10) 0.067(11) 0.099(11) 0.003(10) 0.014(10) 0.008(10)
C7 0.052(7) 0.061(8) 0.109(9) -0.003(7) 0.018(7) 0.006(7)
C8 0.050(9) 0.058(11) 0.110(11) 0.006(10) 0.003(9) 0.017(10)
O3E 0.038(7) 0.057(9) 0.143(11) -0.005(7) 0.022(8) -0.014(9)
O4E 0.053(5) 0.061(6) 0.111(7) -0.003(5) 0.014(5) 0.008(6)
C5E 0.050(6) 0.061(7) 0.111(7) 0.004(5) 0.018(6) 0.000(6)
C6E 0.053(9) 0.050(10) 0.115(11) 0.004(9) -0.002(10) -0.011(10)
C7E 0.048(6) 0.063(7) 0.104(8) 0.003(6) 0.020(6) 0.005(7)
C8E 0.050(9) 0.050(10) 0.106(11) -0.004(10) 0.007(9) 0.002(9)
O3F 0.067(17) 0.083(19) 0.11(2) -0.020(15) 0.000(16) -0.005(17)
O4F 0.052(8) 0.063(10) 0.095(10) 0.013(8) 0.035(8) 0.006(9)
C5F 0.045(11) 0.065(13) 0.090(14) 0.015(11) 0.025(11) -0.001(12)
C6F 0.058(18) 0.057(18) 0.09(2) 0.019(15) 0.032(17) 0.004(17)
C7F 0.050(6) 0.059(7) 0.109(8) 0.006(6) 0.020(6) 0.005(7)
C8F 0.054(8) 0.062(9) 0.112(10) -0.004(8) 0.019(8) 0.004(9)
O3G 0.053(12) 0.068(13) 0.113(13) -0.003(11) 0.013(12) -0.002(12)
O4G 0.050(6) 0.060(7) 0.109(7) 0.001(5) 0.019(6) 0.005(6)
C5G 0.050(6) 0.061(7) 0.112(7) 0.000(5) 0.018(6) 0.005(6)
C6G 0.048(8) 0.059(9) 0.111(10) 0.004(8) 0.023(9) 0.005(9)
C7G 0.053(7) 0.062(8) 0.108(9) 0.000(7) 0.014(7) 0.005(8)
C8G 0.055(16) 0.065(17) 0.121(18) -0.002(16) 0.020(16) 0.014(17)
O3H 0.048(10) 0.058(10) 0.112(11) -0.008(9) 0.011(9) 0.003(10)
O4H 0.053(6) 0.062(7) 0.110(8) -0.001(6) 0.014(6) 0.005(6)
C5H 0.053(6) 0.062(7) 0.114(7) 0.002(5) 0.016(6) 0.003(6)
C6H 0.036(9) 0.054(10) 0.110(11) -0.005(9) 0.032(9) -0.001(10)
C7H 0.049(7) 0.059(8) 0.107(9) 0.002(7) 0.016(7) 0.005(7)
C8H 0.057(18) 0.07(2) 0.11(2) -0.019(17) 0.019(18) 0.002(19)

loop_
_atom_type_symbol
_atom_type_description
_atom_type_scat_dispersion_real
_atom_type_scat_dispersion_imag
_atom_type_scat_source
C C 0.0033 0.0016 'International Tables Vol C Tables 4.2.6.8 and 6.1.1.4'
H H 0.0000 0.0000 'International Tables Vol C Tables 4.2.6.8 and 6.1.1.4'
N N 0.0061 0.0033 'International Tables Vol C Tables 4.2.6.8 and 6.1.1.4'
O O 0.0106 0.0060 'International Tables Vol C Tables 4.2.6.8 and 6.1.1.4'
Br Br -0.2901 2.4595 'International Tables Vol C Tables 4.2.6.8 and 6.1.1.4'

loop_
_geom_angle_atom_site_label_1
_geom_angle_atom_site_label_2
_geom_angle_atom_site_label_3
_geom_angle_site_symmetry_1
_geom_angle_site_symmetry_3
_geom_angle
_geom_angle_publ_flag
C2A O1A H1AB . . 115(4) ?
C31A O2A C32A . . 117.1(3) ?
C33A O4A H5A . . 109(4) ?
C36A O5A H5A . . 107(4) ?
C6A N1A C5A . . 110.0(3) ?
C6A N1A C4A . . 111.2(3) ?
C5A N1A C4A . . 112.5(3) ?
C6A N1A H1A . . 107.7 ?
C5A N1A H1A . . 107.7 ?
C4A N1A H1A . . 107.7 ?
C31A N2A C30A . . 117.6(3) ?
C17A C1A C23A . . 112.3(3) ?
C17A C1A C2A . . 114.1(3) ?
C23A C1A C2A . . 110.4(3) ?
C17A C1A H1AA . . 106.5 ?
C23A C1A H1AA . . 106.5 ?
C2A C1A H1AA . . 106.5 ?
O1A C2A C7C . . 92.3(11) ?
O1A C2A C3A . . 108.3(3) ?
C7C C2A C3A . . 118.3(13) ?
O1A C2A C7A . . 109.2(3) ?
C3A C2A C7A . . 110.6(3) ?
O1A C2A C1A . . 109.6(3) ?
C7C C2A C1A . . 117.0(13) ?
C3A C2A C1A . . 109.5(3) ?
C7A C2A C1A . . 109.6(3) ?
C4A C3A C2A . . 113.3(3) ?
C4A C3A H3AA . . 108.9 ?
C2A C3A H3AA . . 108.9 ?
C4A C3A H3AB . . 108.9 ?
C2A C3A H3AB . . 108.9 ?
H3AA C3A H3AB . . 107.7 ?
N1A C4A C3A . . 110.6(2) ?
N1A C4A H4AA . . 109.5 ?
C3A C4A H4AA . . 109.5 ?
N1A C4A H4AB . . 109.5 ?
C3A C4A H4AB . . 109.5 ?
H4AA C4A H4AB . . 108.1 ?
N1A C5A H5AA . . 109.5 ?
N1A C5A H5AB . . 109.5 ?
H5AA C5A H5AB . . 109.5 ?
N1A C5A H5AC . . 109.5 ?
H5AA C5A H5AC . . 109.5 ?
H5AB C5A H5AC . . 109.5 ?
N1A C6A H6AA . . 109.5 ?
N1A C6A H6AB . . 109.5 ?
H6AA C6A H6AB . . 109.5 ?
N1A C6A H6AC . . 109.5 ?
H6AA C6A H6AC . . 109.5 ?
H6AB C6A H6AC . . 109.5 ?
C8A C7A C16A . . 117.9(4) ?
C8A C7A C2A . . 117.3(4) ?
C16A C7A C2A . . 124.8(4) ?
C7A C8A C9A . . 122.9(6) ?
C7A C8A H8A . . 118.6 ?
C9A C8A H8A . . 118.6 ?
C10A C9A C8A . . 119.6(5) ?
C10A C9A H9A . . 120.2 ?
C8A C9A H9A . . 120.2 ?
C9A C10A C11A . . 120.8(5) ?
C9A C10A H10A . . 119.6 ?
C11A C10A H10A . . 119.6 ?
C10A C11A C16A . . 120.1(6) ?
C10A C11A C12A . . 120.5(5) ?
C16A C11A C12A . . 119.3(6) ?
C13A C12A C11A . . 122.0(6) ?
C13A C12A H12A . . 119.0 ?
C11A C12A H12A . . 119.0 ?
C12A C13A C14A . . 120.0(7) ?
C12A C13A H13A . . 120.0 ?
C14A C13A H13A . . 120.0 ?
C13A C14A C15A . . 120.2(7) ?
C13A C14A H14A . . 119.9 ?
C15A C14A H14A . . 119.9 ?
C14A C15A C16A . . 122.2(5) ?
C14A C15A H15A . . 118.9 ?
C16A C15A H15A . . 118.9 ?
C15A C16A C11A . . 116.3(5) ?
C15A C16A C7A . . 125.0(4) ?
C11A C16A C7A . . 118.8(5) ?
C8C C7C C16C . . 123(2) ?
C8C C7C C2A . . 126(2) ?
C16C C7C C2A . . 111.5(18) ?
C7C C8C C9C . . 120(2) ?
C7C C8C H8C . . 120.0 ?
C9C C8C H8C . . 120.0 ?
C10C C9C C8C . . 121(2) ?
C10C C9C H9C . . 119.7 ?
C8C C9C H9C . . 119.7 ?
C9C C10C C11C . . 120(2) ?
C9C C10C H10C . . 120.1 ?
C11C C10C H10C . . 120.1 ?
C12C C11C C10C . . 120(2) ?
C12C C11C C16C . . 119(2) ?
C10C C11C C16C . . 121(2) ?
C13C C12C C11C . . 123(2) ?
C13C C12C H12C . . 118.6 ?
C11C C12C H12C . . 118.6 ?
C12C C13C C14C . . 117(3) ?
C12C C13C H13C . . 121.5 ?
C14C C13C H13C . . 121.5 ?
C13C C14C C15C . . 122(3) ?
C13C C14C H14C . . 119.1 ?
C15C C14C H14C . . 119.1 ?
C14C C15C C16C . . 121(2) ?
C14C C15C H15C . . 119.3 ?
C16C C15C H15C . . 119.3 ?
C15C C16C C7C . . 128(2) ?
C15C C16C C11C . . 116(2) ?
C7C C16C C11C . . 116(2) ?
C22A C17A C18A . . 118.3(4) ?
C22A C17A C1A . . 117.8(4) ?
C18A C17A C1A . . 123.9(3) ?
C17A C18A C19A . . 119.9(4) ?
C17A C18A H18A . . 120.1 ?
C19A C18A H18A . . 120.1 ?
C20A C19A C18A . . 120.8(5) ?
C20A C19A H19A . . 119.6 ?
C18A C19A H19A . . 119.6 ?
C21A C20A C19A . . 119.1(4) ?
C21A C20A H20A . . 120.5 ?
C19A C20A H20A . . 120.5 ?
C20A C21A C22A . . 121.5(5) ?
C20A C21A H21A . . 119.2 ?
C22A C21A H21A . . 119.2 ?
C17A C22A C21A . . 120.5(5) ?
C17A C22A H22A . . 119.8 ?
C21A C22A H22A . . 119.8 ?
C24A C23A C31A . . 116.1(3) ?
C24A C23A C1A . . 124.4(3) ?
C31A C23A C1A . . 119.6(3) ?
C23A C24A C25A . . 120.8(3) ?
C23A C24A H24A . . 119.6 ?
C25A C24A H24A . . 119.6 ?
C30A C25A C26A . . 119.2(3) ?
C30A C25A C24A . . 117.8(3) ?
C26A C25A C24A . . 123.0(3) ?
C27A C26A C25A . . 119.4(4) ?
C27A C26A H26A . . 120.3 ?
C25A C26A H26A . . 120.3 ?
C26A C27A C28A . . 122.5(4) ?
C26A C27A Br1A . . 119.4(3) ?
C28A C27A Br1A . . 118.1(3) ?
C29A C28A C27A . . 118.8(3) ?
C29A C28A H28A . . 120.6 ?
C27A C28A H28A . . 120.6 ?
C28A C29A C30A . . 120.8(4) ?
C28A C29A H29A . . 119.6 ?
C30A C29A H29A . . 119.6 ?
N2A C30A C29A . . 118.8(3) ?
N2A C30A C25A . . 122.0(3) ?
C29A C30A C25A . . 119.2(3) ?
N2A C31A O2A . . 120.1(3) ?
N2A C31A C23A . . 125.2(3) ?
O2A C31A C23A . . 114.7(3) ?
O2A C32A H32A . . 109.5 ?
O2A C32A H32B . . 109.5 ?
H32A C32A H32B . . 109.5 ?
O2A C32A H32C . . 109.5 ?
H32A C32A H32C . . 109.5 ?
H32B C32A H32C . . 109.5 ?
O3A C33A O4A . . 122.3(4) ?
O3A C33A C34A . . 117.2(3) ?
O4A C33A C34A . . 120.5(4) ?
C35A C34A C33A . . 129.4(3) ?
C35A C34A H34A . . 115.3 ?
C33A C34A H34A . . 115.3 ?
C34A C35A C36A . . 131.4(3) ?
C34A C35A H35A . . 114.3 ?
C36A C35A H35A . . 114.3 ?
O6A C36A O5A . . 122.3(4) ?
O6A C36A C35A . . 118.1(4) ?
O5A C36A C35A . . 119.5(3) ?
C2B O1B H1BB . . 115(4) ?
C31B O2B C32B . . 117.4(3) ?
C33B O4B H5B . . 103(3) ?
C36B O5B H5B . . 101(3) ?
C6B N1B C5B . . 109.7(3) ?
C6B N1B C4B . . 111.0(3) ?
C5B N1B C4B . . 113.1(3) ?
C6B N1B H1B . . 107.6 ?
C5B N1B H1B . . 107.6 ?
C4B N1B H1B . . 107.6 ?
C31B N2B C30B . . 117.0(3) ?
C17B C1B C23B . . 113.4(8) ?
C23B C1B C17D . . 111.0(9) ?
C17B C1B C2B . . 118.5(7) ?
C23B C1B C2B . . 110.7(3) ?
C17D C1B C2B . . 109.3(7) ?
C17B C1B H1BA . . 104.2 ?
C23B C1B H1BA . . 104.2 ?
C2B C1B H1BA . . 104.2 ?
O1B C2B C7B . . 106.8(3) ?
O1B C2B C3B . . 108.2(3) ?
C7B C2B C3B . . 112.5(3) ?
O1B C2B C1B . . 109.1(3) ?
C7B C2B C1B . . 111.2(3) ?
C3B C2B C1B . . 108.9(3) ?
C4B C3B C2B . . 113.7(3) ?
C4B C3B H3BA . . 108.8 ?
C2B C3B H3BA . . 108.8 ?
C4B C3B H3BB . . 108.8 ?
C2B C3B H3BB . . 108.8 ?
H3BA C3B H3BB . . 107.7 ?
N1B C4B C3B . . 110.4(3) ?
N1B C4B H4BA . . 109.6 ?
C3B C4B H4BA . . 109.6 ?
N1B C4B H4BB . . 109.6 ?
C3B C4B H4BB . . 109.6 ?
H4BA C4B H4BB . . 108.1 ?
N1B C5B H5BA . . 109.5 ?
N1B C5B H5BB . . 109.5 ?
H5BA C5B H5BB . . 109.5 ?
N1B C5B H5BC . . 109.5 ?
H5BA C5B H5BC . . 109.5 ?
H5BB C5B H5BC . . 109.5 ?
N1B C6B H6BA . . 109.5 ?
N1B C6B H6BB . . 109.5 ?
H6BA C6B H6BB . . 109.5 ?
N1B C6B H6BC . . 109.5 ?
H6BA C6B H6BC . . 109.5 ?
H6BB C6B H6BC . . 109.5 ?
C8B C7B C16B . . 118.1(3) ?
C8B C7B C2B . . 118.3(3) ?
C16B C7B C2B . . 123.5(3) ?
C7B C8B C9B . . 122.6(4) ?
C7B C8B H8B . . 118.7 ?
C9B C8B H8B . . 118.7 ?
C10B C9B C8B . . 120.4(4) ?
C10B C9B H9B . . 119.8 ?
C8B C9B H9B . . 119.8 ?
C9B C10B C11B . . 120.5(3) ?
C9B C10B H10B . . 119.7 ?
C11B C10B H10B . . 119.7 ?
C12B C11B C10B . . 120.3(4) ?
C12B C11B C16B . . 120.3(4) ?
C10B C11B C16B . . 119.3(4) ?
C13B C12B C11B . . 122.1(4) ?
C13B C12B H12B . . 118.9 ?
C11B C12B H12B . . 118.9 ?
C12B C13B C14B . . 119.1(4) ?
C12B C13B H13B . . 120.5 ?
C14B C13B H13B . . 120.5 ?
C15B C14B C13B . . 120.8(5) ?
C15B C14B H14B . . 119.6 ?
C13B C14B H14B . . 119.6 ?
C14B C15B C16B . . 122.2(4) ?
C14B C15B H15B . . 118.9 ?
C16B C15B H15B . . 118.9 ?
C15B C16B C7B . . 125.4(3) ?
C15B C16B C11B . . 115.5(4) ?
C7B C16B C11B . . 119.1(4) ?
C22B C17B C18B . . 118.3(9) ?
C22B C17B C1B . . 122.1(9) ?
C18B C17B C1B . . 119.6(8) ?
C19B C18B C17B . . 119.4(9) ?
C19B C18B H18B . . 120.3 ?
C17B C18B H18B . . 120.3 ?
C20B C19B C18B . . 120.6(9) ?
C20B C19B H19B . . 119.7 ?
C18B C19B H19B . . 119.7 ?
C19B C20B C21B . . 120.2(8) ?
C19B C20B H20B . . 119.9 ?
C21B C20B H20B . . 119.9 ?
C20B C21B C22B . . 120.8(8) ?
C20B C21B H21B . . 119.6 ?
C22B C21B H21B . . 119.6 ?
C17B C22B C21B . . 120.8(9) ?
C17B C22B H22B . . 119.6 ?
C21B C22B H22B . . 119.6 ?
C22D C17D C18D . . 119.1(11) ?
C22D C17D C1B . . 114.6(11) ?
C18D C17D C1B . . 126.3(11) ?
C17D C18D C19D . . 117.5(11) ?
C17D C18D H18D . . 121.3 ?
C19D C18D H18D . . 121.3 ?
C20D C19D C18D . . 122.1(11) ?
C20D C19D H19D . . 119.0 ?
C18D C19D H19D . . 119.0 ?
C19D C20D C21D . . 120.7(10) ?
C19D C20D H20D . . 119.7 ?
C21D C20D H20D . . 119.7 ?
C20D C21D C22D . . 117.4(11) ?
C20D C21D H21D . . 121.3 ?
C22D C21D H21D . . 121.3 ?
C17D C22D C21D . . 123.1(12) ?
C17D C22D H22D . . 118.4 ?
C21D C22D H22D . . 118.4 ?
C24B C23B C31B . . 115.2(3) ?
C24B C23B C1B . . 124.6(3) ?
C31B C23B C1B . . 120.1(3) ?
C23B C24B C25B . . 120.8(3) ?
C23B C24B H24B . . 119.6 ?
C25B C24B H24B . . 119.6 ?
C30B C25B C26B . . 120.3(4) ?
C30B C25B C24B . . 117.6(4) ?
C26B C25B C24B . . 122.1(4) ?
C27B C26B C25B . . 118.3(5) ?
C27B C26B H26B . . 120.8 ?
C25B C26B H26B . . 120.8 ?
C26B C27B C28B . . 122.7(4) ?
C26B C27B Br1B . . 118.4(4) ?
C28B C27B Br1B . . 118.9(3) ?
C29B C28B C27B . . 119.5(4) ?
C29B C28B H28B . . 120.3 ?
C27B C28B H28B . . 120.3 ?
C28B C29B C30B . . 120.4(4) ?
C28B C29B H29B . . 119.8 ?
C30B C29B H29B . . 119.8 ?
N2B C30B C25B . . 122.7(3) ?
N2B C30B C29B . . 118.5(4) ?
C25B C30B C29B . . 118.8(4) ?
N2B C31B O2B . . 119.1(3) ?
N2B C31B C23B . . 126.2(3) ?
O2B C31B C23B . . 114.6(3) ?
O2B C32B H32D . . 109.5 ?
O2B C32B H32E . . 109.5 ?
H32D C32B H32E . . 109.5 ?
O2B C32B H32F . . 109.5 ?
H32D C32B H32F . . 109.5 ?
H32E C32B H32F . . 109.5 ?
O3B C33B O4B . . 122.8(4) ?
O3B C33B C34B . . 117.7(4) ?
O4B C33B C34B . . 119.5(4) ?
C35B C34B C33B . . 130.8(4) ?
C35B C34B H34B . . 114.6 ?
C33B C34B H34B . . 114.6 ?
C34B C35B C36B . . 130.6(4) ?
C34B C35B H35B . . 114.7 ?
C36B C35B H35B . . 114.7 ?
O6B C36B O5B . . 122.5(4) ?
O6B C36B C35B . . 117.6(4) ?
O5B C36B C35B . . 119.9(3) ?
C1 O2 C3 . . 115.1(6) ?
O1 C1 O2 . . 117.7(7) ?
O1 C1 C2 . . 128.9(7) ?
O2 C1 C2 . . 113.3(6) ?
C1 C2 H2A . . 109.5 ?
C1 C2 H2B . . 109.5 ?
H2A C2 H2B . . 109.5 ?
C1 C2 H2C . . 109.5 ?
H2A C2 H2C . . 109.5 ?
H2B C2 H2C . . 109.5 ?
O2 C3 C4 . . 108.4(7) ?
O2 C3 H3A . . 110.0 ?
C4 C3 H3A . . 110.0 ?
O2 C3 H3B . . 110.0 ?
C4 C3 H3B . . 110.0 ?
H3A C3 H3B . . 108.4 ?
C3 C4 H4A . . 109.5 ?
C3 C4 H4B . . 109.5 ?
H4A C4 H4B . . 109.5 ?
C3 C4 H4C . . 109.5 ?
H4A C4 H4C . . 109.5 ?
H4B C4 H4C . . 109.5 ?
C1E O2E C3E . . 114.9(6) ?
O1E C1E O2E . . 117.6(7) ?
O1E C1E C2E . . 128.8(7) ?
O2E C1E C2E . . 113.4(6) ?
C1E C2E H2EA . . 109.5 ?
C1E C2E H2EB . . 109.5 ?
H2EA C2E H2EB . . 109.5 ?
C1E C2E H2EC . . 109.5 ?
H2EA C2E H2EC . . 109.5 ?
H2EB C2E H2EC . . 109.5 ?
O2E C3E C4E . . 108.3(7) ?
O2E C3E H3EA . . 110.0 ?
C4E C3E H3EA . . 110.0 ?
O2E C3E H3EB . . 110.0 ?
C4E C3E H3EB . . 110.0 ?
H3EA C3E H3EB . . 108.4 ?
C3E C4E H4EA . . 109.5 ?
C3E C4E H4EB . . 109.5 ?
H4EA C4E H4EB . . 109.5 ?
C3E C4E H4EC . . 109.5 ?
H4EA C4E H4EC . . 109.5 ?
H4EB C4E H4EC . . 109.5 ?
C5 O4 C7 . . 115.0(6) ?
O3 C5 O4 . . 117.7(7) ?
O3 C5 C6 . . 128.8(7) ?
O4 C5 C6 . . 113.4(6) ?
C5 C6 H6A . . 109.5 ?
C5 C6 H6B . . 109.5 ?
H6A C6 H6B . . 109.5 ?
C5 C6 H6C . . 109.5 ?
H6A C6 H6C . . 109.5 ?
H6B C6 H6C . . 109.5 ?
O4 C7 C8 . . 108.3(7) ?
O4 C7 H7A . . 110.0 ?
C8 C7 H7A . . 110.0 ?
O4 C7 H7B . . 110.0 ?
C8 C7 H7B . . 110.0 ?
H7A C7 H7B . . 108.4 ?
C7 C8 H8D . . 109.5 ?
C7 C8 H8E . . 109.5 ?
H8D C8 H8E . . 109.5 ?
C7 C8 H8F . . 109.5 ?
H8D C8 H8F . . 109.5 ?
H8E C8 H8F . . 109.5 ?
C5E O4E C7E . . 114.9(6) ?
O3E C5E O4E . . 117.6(7) ?
O3E C5E C6E . . 128.8(7) ?
O4E C5E C6E . . 113.4(6) ?
C5E C6E H6EA . . 109.5 ?
C5E C6E H6EB . . 109.5 ?
H6EA C6E H6EB . . 109.5 ?
C5E C6E H6EC . . 109.5 ?
H6EA C6E H6EC . . 109.5 ?
H6EB C6E H6EC . . 109.5 ?
O4E C7E C8E . . 108.3(7) ?
O4E C7E H7EA . . 110.0 ?
C8E C7E H7EA . . 110.0 ?
O4E C7E H7EB . . 110.0 ?
C8E C7E H7EB . . 110.0 ?
H7EA C7E H7EB . . 108.4 ?
C7E C8E H8EA . . 109.5 ?
C7E C8E H8EB . . 109.5 ?
H8EA C8E H8EB . . 109.5 ?
C7E C8E H8EC . . 109.5 ?
H8EA C8E H8EC . . 109.5 ?
H8EB C8E H8EC . . 109.5 ?
C5F O4F C7F . . 115.0(6) ?
O3F C5F O4F . . 117.7(7) ?
O3F C5F C6F . . 128.8(7) ?
O4F C5F C6F . . 113.4(6) ?
C5F C6F H6FA . . 109.5 ?
C5F C6F H6FB . . 109.5 ?
H6FA C6F H6FB . . 109.5 ?
C5F C6F H6FC . . 109.5 ?
H6FA C6F H6FC . . 109.5 ?
H6FB C6F H6FC . . 109.5 ?
O4F C7F C8F . . 108.3(7) ?
O4F C7F H7FA . . 110.0 ?
C8F C7F H7FA . . 110.0 ?
O4F C7F H7FB . . 110.0 ?
C8F C7F H7FB . . 110.0 ?
H7FA C7F H7FB . . 108.4 ?
C7F C8F H8FA . . 109.5 ?
C7F C8F H8FB . . 109.5 ?
H8FA C8F H8FB . . 109.5 ?
C7F C8F H8FC . . 109.5 ?
H8FA C8F H8FC . . 109.5 ?
H8FB C8F H8FC . . 109.5 ?
C5G O4G C7G . . 114.9(6) ?
O3G C5G O4G . . 117.6(7) ?
O3G C5G C6G . . 128.9(7) ?
O4G C5G C6G . . 113.4(6) ?
C5G C6G H6GA . . 109.5 ?
C5G C6G H6GB . . 109.5 ?
H6GA C6G H6GB . . 109.5 ?
C5G C6G H6GC . . 109.5 ?
H6GA C6G H6GC . . 109.5 ?
H6GB C6G H6GC . . 109.5 ?
O4G C7G C8G . . 108.3(7) ?
O4G C7G H7GA . . 110.0 ?
C8G C7G H7GA . . 110.0 ?
O4G C7G H7GB . . 110.0 ?
C8G C7G H7GB . . 110.0 ?
H7GA C7G H7GB . . 108.4 ?
C7G C8G H8GA . . 109.5 ?
C7G C8G H8GB . . 109.5 ?
H8GA C8G H8GB . . 109.5 ?
C7G C8G H8GC . . 109.5 ?
H8GA C8G H8GC . . 109.5 ?
H8GB C8G H8GC . . 109.5 ?
C5H O4H C7H . . 114.9(6) ?
O3H C5H O4H . . 117.6(7) ?
O3H C5H C6H . . 128.9(7) ?
O4H C5H C6H . . 113.4(6) ?
C5H C6H H6HA . . 109.5 ?
C5H C6H H6HB . . 109.5 ?
H6HA C6H H6HB . . 109.5 ?
C5H C6H H6HC . . 109.5 ?
H6HA C6H H6HC . . 109.5 ?
H6HB C6H H6HC . . 109.5 ?
O4H C7H C8H . . 108.4(7) ?
O4H C7H H7HA . . 110.0 ?
C8H C7H H7HA . . 110.0 ?
O4H C7H H7HB . . 110.0 ?
C8H C7H H7HB . . 110.0 ?
H7HA C7H H7HB . . 108.4 ?
C7H C8H H8HA . . 109.5 ?
C7H C8H H8HB . . 109.5 ?
H8HA C8H H8HB . . 109.5 ?
C7H C8H H8HC . . 109.5 ?
H8HA C8H H8HC . . 109.5 ?
H8HB C8H H8HC . . 109.5 ?

loop_
_geom_bond_atom_site_label_1
_geom_bond_atom_site_label_2
_geom_bond_site_symmetry_2
_geom_bond_distance
_geom_bond_publ_flag
Br1A C27A . 1.906(4) ?
O1A C2A . 1.415(5) ?
O1A H1AB . 0.84(6) ?
O2A C31A . 1.348(4) ?
O2A C32A . 1.437(4) ?
O3A C33A . 1.245(5) ?
O4A C33A . 1.265(5) ?
O4A H5A . 1.33(10) ?
O5A C36A . 1.292(5) ?
O5A H5A . 1.11(10) ?
O6A C36A . 1.216(5) ?
N1A C6A . 1.490(4) ?
N1A C5A . 1.494(4) ?
N1A C4A . 1.508(4) ?
N1A H1A . 1.0000 ?
N2A C31A . 1.302(4) ?
N2A C30A . 1.365(5) ?
C1A C17A . 1.521(5) ?
C1A C23A . 1.523(4) ?
C1A C2A . 1.582(4) ?
C1A H1AA . 1.0000 ?
C2A C7C . 1.52(2) ?
C2A C3A . 1.544(4) ?
C2A C7A . 1.550(5) ?
C3A C4A . 1.523(4) ?
C3A H3AA . 0.9900 ?
C3A H3AB . 0.9900 ?
C4A H4AA . 0.9900 ?
C4A H4AB . 0.9900 ?
C5A H5AA . 0.9800 ?
C5A H5AB . 0.9800 ?
C5A H5AC . 0.9800 ?
C6A H6AA . 0.9800 ?
C6A H6AB . 0.9800 ?
C6A H6AC . 0.9800 ?
C7A C8A . 1.382(6) ?
C7A C16A . 1.445(7) ?
C8A C9A . 1.414(7) ?
C8A H8A . 0.9500 ?
C9A C10A . 1.366(10) ?
C9A H9A . 0.9500 ?
C10A C11A . 1.407(9) ?
C10A H10A . 0.9500 ?
C11A C16A . 1.436(6) ?
C11A C12A . 1.438(10) ?
C12A C13A . 1.336(12) ?
C12A H12A . 0.9500 ?
C13A C14A . 1.390(9) ?
C13A H13A . 0.9500 ?
C14A C15A . 1.401(8) ?
C14A H14A . 0.9500 ?
C15A C16A . 1.410(8) ?
C15A H15A . 0.9500 ?
C7C C8C . 1.37(2) ?
C7C C16C . 1.42(2) ?
C8C C9C . 1.41(2) ?
C8C H8C . 0.9500 ?
C9C C10C . 1.37(2) ?
C9C H9C . 0.9500 ?
C10C C11C . 1.42(2) ?
C10C H10C . 0.9500 ?
C11C C12C . 1.42(2) ?
C11C C16C . 1.44(2) ?
C12C C13C . 1.36(2) ?
C12C H12C . 0.9500 ?
C13C C14C . 1.39(2) ?
C13C H13C . 0.9500 ?
C14C C15C . 1.40(2) ?
C14C H14C . 0.9500 ?
C15C C16C . 1.41(2) ?
C15C H15C . 0.9500 ?
C17A C22A . 1.384(6) ?
C17A C18A . 1.403(6) ?
C18A C19A . 1.406(5) ?
C18A H18A . 0.9500 ?
C19A C20A . 1.374(7) ?
C19A H19A . 0.9500 ?
C20A C21A . 1.365(8) ?
C20A H20A . 0.9500 ?
C21A C22A . 1.392(6) ?
C21A H21A . 0.9500 ?
C22A H22A . 0.9500 ?
C23A C24A . 1.353(5) ?
C23A C31A . 1.451(4) ?
C24A C25A . 1.419(5) ?
C24A H24A . 0.9500 ?
C25A C30A . 1.416(5) ?
C25A C26A . 1.418(5) ?
C26A C27A . 1.360(6) ?
C26A H26A . 0.9500 ?
C27A C28A . 1.402(7) ?
C28A C29A . 1.378(6) ?
C28A H28A . 0.9500 ?
C29A C30A . 1.413(5) ?
C29A H29A . 0.9500 ?
C32A H32A . 0.9800 ?
C32A H32B . 0.9800 ?
C32A H32C . 0.9800 ?
C33A C34A . 1.495(5) ?
C34A C35A . 1.337(5) ?
C34A H34A . 0.9500 ?
C35A C36A . 1.497(5) ?
C35A H35A . 0.9500 ?
Br1B C27B . 1.906(5) ?
O1B C2B . 1.427(4) ?
O1B H1BB . 0.92(6) ?
O2B C31B . 1.350(4) ?
O2B C32B . 1.432(5) ?
O3B C33B . 1.241(5) ?
O4B C33B . 1.266(5) ?
O4B H5B . 1.29(8) ?
O5B C36B . 1.293(5) ?
O5B H5B . 1.17(8) ?
O6B C36B . 1.216(5) ?
N1B C6B . 1.493(5) ?
N1B C5B . 1.496(4) ?
N1B C4B . 1.504(4) ?
N1B H1B . 1.0000 ?
N2B C31B . 1.311(4) ?
N2B C30B . 1.354(5) ?
C1B C17B . 1.512(14) ?
C1B C23B . 1.518(5) ?
C1B C17D . 1.558(16) ?
C1B C2B . 1.582(5) ?
C1B H1BA . 1.0000 ?
C2B C7B . 1.539(5) ?
C2B C3B . 1.543(4) ?
C3B C4B . 1.517(4) ?
C3B H3BA . 0.9900 ?
C3B H3BB . 0.9900 ?
C4B H4BA . 0.9900 ?
C4B H4BB . 0.9900 ?
C5B H5BA . 0.9800 ?
C5B H5BB . 0.9800 ?
C5B H5BC . 0.9800 ?
C6B H6BA . 0.9800 ?
C6B H6BB . 0.9800 ?
C6B H6BC . 0.9800 ?
C7B C8B . 1.385(5) ?
C7B C16B . 1.440(5) ?
C8B C9B . 1.411(5) ?
C8B H8B . 0.9500 ?
C9B C10B . 1.354(7) ?
C9B H9B . 0.9500 ?
C10B C11B . 1.431(7) ?
C10B H10B . 0.9500 ?
C11B C12B . 1.420(7) ?
C11B C16B . 1.441(5) ?
C12B C13B . 1.346(8) ?
C12B H12B . 0.9500 ?
C13B C14B . 1.403(6) ?
C13B H13B . 0.9500 ?
C14B C15B . 1.391(6) ?
C14B H14B . 0.9500 ?
C15B C16B . 1.420(6) ?
C15B H15B . 0.9500 ?
C17B C22B . 1.379(11) ?
C17B C18B . 1.424(13) ?
C18B C19B . 1.405(12) ?
C18B H18B . 0.9500 ?
C19B C20B . 1.361(12) ?
C19B H19B . 0.9500 ?
C20B C21B . 1.373(12) ?
C20B H20B . 0.9500 ?
C21B C22B . 1.390(10) ?
C21B H21B . 0.9500 ?
C22B H22B . 0.9500 ?
C17D C22D . 1.375(14) ?
C17D C18D . 1.402(15) ?
C18D C19D . 1.405(12) ?
C18D H18D . 0.9500 ?
C19D C20D . 1.372(15) ?
C19D H19D . 0.9500 ?
C20D C21D . 1.376(16) ?
C20D H20D . 0.9500 ?
C21D C22D . 1.397(14) ?
C21D H21D . 0.9500 ?
C22D H22D . 0.9500 ?
C23B C24B . 1.364(5) ?
C23B C31B . 1.447(5) ?
C24B C25B . 1.429(5) ?
C24B H24B . 0.9500 ?
C25B C30B . 1.412(6) ?
C25B C26B . 1.419(6) ?
C26B C27B . 1.377(6) ?
C26B H26B . 0.9500 ?
C27B C28B . 1.389(8) ?
C28B C29B . 1.382(7) ?
C28B H28B . 0.9500 ?
C29B C30B . 1.423(5) ?
C29B H29B . 0.9500 ?
C32B H32D . 0.9800 ?
C32B H32E . 0.9800 ?
C32B H32F . 0.9800 ?
C33B C34B . 1.497(6) ?
C34B C35B . 1.331(6) ?
C34B H34B . 0.9500 ?
C35B C36B . 1.497(6) ?
C35B H35B . 0.9500 ?
O1 C1 . 1.209(8) ?
O2 C1 . 1.382(8) ?
O2 C3 . 1.421(10) ?
C1 C2 . 1.484(10) ?
C2 H2A . 0.9800 ?
C2 H2B . 0.9800 ?
C2 H2C . 0.9800 ?
C3 C4 . 1.484(8) ?
C3 H3A . 0.9900 ?
C3 H3B . 0.9900 ?
C4 H4A . 0.9800 ?
C4 H4B . 0.9800 ?
C4 H4C . 0.9800 ?
O1E C1E . 1.209(8) ?
O2E C1E . 1.383(8) ?
O2E C3E . 1.421(10) ?
C1E C2E . 1.485(10) ?
C2E H2EA . 0.9800 ?
C2E H2EB . 0.9800 ?
C2E H2EC . 0.9800 ?
C3E C4E . 1.485(8) ?
C3E H3EA . 0.9900 ?
C3E H3EB . 0.9900 ?
C4E H4EA . 0.9800 ?
C4E H4EB . 0.9800 ?
C4E H4EC . 0.9800 ?
O3 C5 . 1.209(8) ?
O4 C5 . 1.383(8) ?
O4 C7 . 1.421(10) ?
C5 C6 . 1.484(10) ?
C6 H6A . 0.9800 ?
C6 H6B . 0.9800 ?
C6 H6C . 0.9800 ?
C7 C8 . 1.485(8) ?
C7 H7A . 0.9900 ?
C7 H7B . 0.9900 ?
C8 H8D . 0.9800 ?
C8 H8E . 0.9800 ?
C8 H8F . 0.9800 ?
O3E C5E . 1.209(8) ?
O4E C5E . 1.383(8) ?
O4E C7E . 1.421(10) ?
C5E C6E . 1.485(10) ?
C6E H6EA . 0.9800 ?
C6E H6EB . 0.9800 ?
C6E H6EC . 0.9800 ?
C7E C8E . 1.485(8) ?
C7E H7EA . 0.9900 ?
C7E H7EB . 0.9900 ?
C8E H8EA . 0.9800 ?
C8E H8EB . 0.9800 ?
C8E H8EC . 0.9800 ?
O3F C5F . 1.209(8) ?
O4F C5F . 1.383(8) ?
O4F C7F . 1.421(10) ?
C5F C6F . 1.484(10) ?
C6F H6FA . 0.9800 ?
C6F H6FB . 0.9800 ?
C6F H6FC . 0.9800 ?
C7F C8F . 1.485(8) ?
C7F H7FA . 0.9900 ?
C7F H7FB . 0.9900 ?
C8F H8FA . 0.9800 ?
C8F H8FB . 0.9800 ?
C8F H8FC . 0.9800 ?
O3G C5G . 1.209(8) ?
O4G C5G . 1.383(8) ?
O4G C7G . 1.421(10) ?
C5G C6G . 1.484(10) ?
C6G H6GA . 0.9800 ?
C6G H6GB . 0.9800 ?
C6G H6GC . 0.9800 ?
C7G C8G . 1.485(8) ?
C7G H7GA . 0.9900 ?
C7G H7GB . 0.9900 ?
C8G H8GA . 0.9800 ?
C8G H8GB . 0.9800 ?
C8G H8GC . 0.9800 ?
O3H C5H . 1.209(8) ?
O4H C5H . 1.383(8) ?
O4H C7H . 1.421(10) ?
C5H C6H . 1.484(10) ?
C6H H6HA . 0.9800 ?
C6H H6HB . 0.9800 ?
C6H H6HC . 0.9800 ?
C7H C8H . 1.485(8) ?
C7H H7HA . 0.9900 ?
C7H H7HB . 0.9900 ?
C8H H8HA . 0.9800 ?
C8H H8HB . 0.9800 ?
C8H H8HC . 0.9800 ?

loop_
_geom_hbond_atom_site_label_D
_geom_hbond_atom_site_label_H
_geom_hbond_atom_site_label_A
_geom_hbond_site_symmetry_A
_geom_hbond_distance_DH
_geom_hbond_distance_HA
_geom_hbond_distance_DA
_geom_hbond_angle_DHA
_geom_hbond_publ_flag
O1A H1AB O6B 1_445 0.84(6) 1.98(6) 2.791(4) 160(6) yes
O5A H5A O4A . 1.11(10) 1.33(10) 2.426(5) 171(9) yes
N1A H1A O3A . 1.00 1.71 2.707(4) 174.7 yes
N1A H1A O4A . 1.00 2.54 3.211(4) 124.7 yes
O1B H1BB O6A . 0.92(6) 1.91(6) 2.812(4) 168(6) yes
O5B H5B O4B . 1.17(8) 1.29(8) 2.429(4) 164(6) yes
N1B H1B O3B . 1.00 1.70 2.701(4) 173.7 yes
N1B H1B O4B . 1.00 2.52 3.204(4) 125.2 yes
C3A H3AA O6B 1_445 0.99 2.56 3.251(4) 127.0 yes
C5A H5AC O3 1_455 0.98 2.60 3.391(15) 137.8 yes
C6A H6AA O4B 2_645 0.98 2.59 3.218(5) 121.6 yes
C32A H32A O1 2_656 0.98 2.59 3.220(7) 122.4 yes
C1B H1BA O2B . 1.00 2.26 2.780(4) 111.4 yes
C3B H3BA O6A . 0.99 2.58 3.284(4) 127.9 yes
C6B H6BA O4A 2_655 0.98 2.58 3.190(5) 120.6 yes
C2E H2EB O3A 2_646 0.98 2.34 2.96(2) 120.0 yes
C4E H4EB O1E . 0.98 2.37 2.91(5) 114.1 yes
C7 H7A O4A 2_645 0.99 2.29 3.068(15) 134.2 yes
C8E H8EC O5A 2_645 0.98 2.65 3.57(3) 156.9 yes
C8G H8GB O1A 2_655 0.98 2.05 2.90(5) 144.7 yes

loop_
_geom_torsion_atom_site_label_1
_geom_torsion_atom_site_label_2
_geom_torsion_atom_site_label_3
_geom_torsion_atom_site_label_4
_geom_torsion_site_symmetry_1
_geom_torsion_site_symmetry_2
_geom_torsion_site_symmetry_3
_geom_torsion_site_symmetry_4
_geom_torsion
_geom_torsion_publ_flag
C17A C1A C2A O1A . . . . 69.3(4) ?
C23A C1A C2A O1A . . . . -58.3(3) ?
C17A C1A C2A C7C . . . . -33.9(13) ?
C23A C1A C2A C7C . . . . -161.5(13) ?
C17A C1A C2A C3A . . . . -172.0(3) ?
C23A C1A C2A C3A . . . . 60.3(4) ?
C17A C1A C2A C7A . . . . -50.6(4) ?
C23A C1A C2A C7A . . . . -178.2(3) ?
O1A C2A C3A C4A . . . . -64.2(4) ?
C7C C2A C3A C4A . . . . 38.9(14) ?
C7A C2A C3A C4A . . . . 55.5(4) ?
C1A C2A C3A C4A . . . . 176.4(3) ?
C6A N1A C4A C3A . . . . 163.4(3) ?
C5A N1A C4A C3A . . . . -72.8(4) ?
C2A C3A C4A N1A . . . . 173.9(3) ?
O1A C2A C7A C8A . . . . 1.4(5) ?
C3A C2A C7A C8A . . . . -117.7(4) ?
C1A C2A C7A C8A . . . . 121.5(4) ?
O1A C2A C7A C16A . . . . -178.5(4) ?
C3A C2A C7A C16A . . . . 62.4(5) ?
C1A C2A C7A C16A . . . . -58.4(5) ?
C16A C7A C8A C9A . . . . 1.0(7) ?
C2A C7A C8A C9A . . . . -178.9(4) ?
C7A C8A C9A C10A . . . . -0.2(7) ?
C8A C9A C10A C11A . . . . 0.2(8) ?
C9A C10A C11A C16A . . . . -1.0(9) ?
C9A C10A C11A C12A . . . . -177.9(7) ?
C10A C11A C12A C13A . . . . 178.1(9) ?
C16A C11A C12A C13A . . . . 1.2(14) ?
C11A C12A C13A C14A . . . . -0.5(16) ?
C12A C13A C14A C15A . . . . -0.6(15) ?
C13A C14A C15A C16A . . . . 1.0(12) ?
C14A C15A C16A C11A . . . . -0.3(10) ?
C14A C15A C16A C7A . . . . -179.7(6) ?
C10A C11A C16A C15A . . . . -177.6(6) ?
C12A C11A C16A C15A . . . . -0.8(10) ?
C10A C11A C16A C7A . . . . 1.8(9) ?
C12A C11A C16A C7A . . . . 178.7(7) ?
C8A C7A C16A C15A . . . . 177.7(5) ?
C2A C7A C16A C15A . . . . -2.5(8) ?
C8A C7A C16A C11A . . . . -1.7(7) ?
C2A C7A C16A C11A . . . . 178.2(5) ?
O1A C2A C7C C8C . . . . -4.6(19) ?
C3A C2A C7C C8C . . . . -116.8(16) ?
C1A C2A C7C C8C . . . . 108.8(17) ?
O1A C2A C7C C16C . . . . 179(3) ?
C3A C2A C7C C16C . . . . 67(3) ?
C1A C2A C7C C16C . . . . -68(3) ?
C16C C7C C8C C9C . . . . -4(2) ?
C2A C7C C8C C9C . . . . 180(3) ?
C7C C8C C9C C10C . . . . 2(2) ?
C8C C9C C10C C11C . . . . 1(4) ?
C9C C10C C11C C12C . . . . -177(3) ?
C9C C10C C11C C16C . . . . -2(6) ?
C10C C11C C12C C13C . . . . 166(4) ?
C16C C11C C12C C13C . . . . -10(6) ?
C11C C12C C13C C14C . . . . 15(7) ?
C12C C13C C14C C15C . . . . -13(7) ?
C13C C14C C15C C16C . . . . 6(8) ?
C14C C15C C16C C7C . . . . -173(4) ?
C14C C15C C16C C11C . . . . 0(7) ?
C8C C7C C16C C15C . . . . 176(4) ?
C2A C7C C16C C15C . . . . -7(6) ?
C8C C7C C16C C11C . . . . 3(5) ?
C2A C7C C16C C11C . . . . 180(3) ?
C12C C11C C16C C15C . . . . 2(6) ?
C10C C11C C16C C15C . . . . -174(4) ?
C12C C11C C16C C7C . . . . 176(4) ?
C10C C11C C16C C7C . . . . 0(6) ?
C23A C1A C17A C22A . . . . -96.5(4) ?
C2A C1A C17A C22A . . . . 136.9(4) ?
C23A C1A C17A C18A . . . . 81.6(4) ?
C2A C1A C17A C18A . . . . -45.1(5) ?
C22A C17A C18A C19A . . . . 0.2(6) ?
C1A C17A C18A C19A . . . . -177.8(4) ?
C17A C18A C19A C20A . . . . 0.8(7) ?
C18A C19A C20A C21A . . . . -1.2(7) ?
C19A C20A C21A C22A . . . . 0.6(8) ?
C18A C17A C22A C21A . . . . -0.8(6) ?
C1A C17A C22A C21A . . . . 177.4(4) ?
C20A C21A C22A C17A . . . . 0.4(8) ?
C17A C1A C23A C24A . . . . -37.5(4) ?
C2A C1A C23A C24A . . . . 91.1(4) ?
C17A C1A C23A C31A . . . . 142.3(3) ?
C2A C1A C23A C31A . . . . -89.1(3) ?
C31A C23A C24A C25A . . . . 4.3(4) ?
C1A C23A C24A C25A . . . . -175.9(3) ?
C23A C24A C25A C30A . . . . 2.2(5) ?
C23A C24A C25A C26A . . . . -178.8(3) ?
C30A C25A C26A C27A . . . . 2.4(5) ?
C24A C25A C26A C27A . . . . -176.6(3) ?
C25A C26A C27A C28A . . . . -0.2(6) ?
C25A C26A C27A Br1A . . . . 179.5(3) ?
C26A C27A C28A C29A . . . . -1.0(6) ?
Br1A C27A C28A C29A . . . . 179.2(3) ?
C27A C28A C29A C30A . . . . 0.1(5) ?
C31A N2A C30A C29A . . . . -179.8(3) ?
C31A N2A C30A C25A . . . . 1.5(4) ?
C28A C29A C30A N2A . . . . -176.7(3) ?
C28A C29A C30A C25A . . . . 2.0(5) ?
C26A C25A C30A N2A . . . . 175.4(3) ?
C24A C25A C30A N2A . . . . -5.5(5) ?
C26A C25A C30A C29A . . . . -3.3(5) ?
C24A C25A C30A C29A . . . . 175.8(3) ?
C30A N2A C31A O2A . . . . -173.3(3) ?
C30A N2A C31A C23A . . . . 5.9(5) ?
C32A O2A C31A N2A . . . . 1.0(5) ?
C32A O2A C31A C23A . . . . -178.3(3) ?
C24A C23A C31A N2A . . . . -8.9(5) ?
C1A C23A C31A N2A . . . . 171.2(3) ?
C24A C23A C31A O2A . . . . 170.4(3) ?
C1A C23A C31A O2A . . . . -9.5(4) ?
O3A C33A C34A C35A . . . . -177.0(4) ?
O4A C33A C34A C35A . . . . 4.0(8) ?
C33A C34A C35A C36A . . . . 0.3(8) ?
C34A C35A C36A O6A . . . . -178.6(5) ?
C34A C35A C36A O5A . . . . 0.8(8) ?
C17B C1B C2B O1B . . . . 77.7(7) ?
C23B C1B C2B O1B . . . . -55.8(3) ?
C17D C1B C2B O1B . . . . 66.8(8) ?
C17B C1B C2B C7B . . . . -39.9(8) ?
C23B C1B C2B C7B . . . . -173.4(3) ?
C17D C1B C2B C7B . . . . -50.8(8) ?
C17B C1B C2B C3B . . . . -164.4(7) ?
C23B C1B C2B C3B . . . . 62.1(4) ?
C17D C1B C2B C3B . . . . -175.3(8) ?
O1B C2B C3B C4B . . . . -65.7(4) ?
C7B C2B C3B C4B . . . . 52.1(4) ?
C1B C2B C3B C4B . . . . 175.9(3) ?
C6B N1B C4B C3B . . . . 164.1(3) ?
C5B N1B C4B C3B . . . . -72.0(4) ?
C2B C3B C4B N1B . . . . 174.6(3) ?
O1B C2B C7B C8B . . . . 1.3(4) ?
C3B C2B C7B C8B . . . . -117.3(4) ?
C1B C2B C7B C8B . . . . 120.2(3) ?
O1B C2B C7B C16B . . . . -178.4(3) ?
C3B C2B C7B C16B . . . . 63.0(4) ?
C1B C2B C7B C16B . . . . -59.5(4) ?
C16B C7B C8B C9B . . . . -1.1(6) ?
C2B C7B C8B C9B . . . . 179.2(3) ?
C7B C8B C9B C10B . . . . 1.6(6) ?
C8B C9B C10B C11B . . . . -0.7(6) ?
C9B C10B C11B C12B . . . . -178.4(4) ?
C9B C10B C11B C16B . . . . -0.6(6) ?
C10B C11B C12B C13B . . . . 178.8(5) ?
C16B C11B C12B C13B . . . . 1.0(7) ?
C11B C12B C13B C14B . . . . -1.4(8) ?
C12B C13B C14B C15B . . . . 1.6(8) ?
C13B C14B C15B C16B . . . . -1.4(7) ?
C14B C15B C16B C7B . . . . -178.6(4) ?
C14B C15B C16B C11B . . . . 0.9(6) ?
C8B C7B C16B C15B . . . . 179.3(4) ?
C2B C7B C16B C15B . . . . -1.0(6) ?
C8B C7B C16B C11B . . . . -0.2(5) ?
C2B C7B C16B C11B . . . . 179.4(3) ?
C12B C11B C16B C15B . . . . -0.7(6) ?
C10B C11B C16B C15B . . . . -178.5(4) ?
C12B C11B C16B C7B . . . . 178.9(4) ?
C10B C11B C16B C7B . . . . 1.1(5) ?
C23B C1B C17B C22B . . . . -99.8(14) ?
C2B C1B C17B C22B . . . . 127.9(12) ?
C23B C1B C17B C18B . . . . 77.7(15) ?
C2B C1B C17B C18B . . . . -54.6(16) ?
C22B C17B C18B C19B . . . . 0(2) ?
C1B C17B C18B C19B . . . . -178.1(13) ?
C17B C18B C19B C20B . . . . 1.7(19) ?
C18B C19B C20B C21B . . . . -1.2(17) ?
C19B C20B C21B C22B . . . . -0.6(16) ?
C18B C17B C22B C21B . . . . -1(2) ?
C1B C17B C22B C21B . . . . 176.3(13) ?
C20B C21B C22B C17B . . . . 1.8(17) ?
C23B C1B C17D C22D . . . . -103.6(14) ?
C2B C1B C17D C22D . . . . 134.0(13) ?
C23B C1B C17D C18D . . . . 78.0(18) ?
C2B C1B C17D C18D . . . . -44.4(19) ?
C22D C17D C18D C19D . . . . 5(2) ?
C1B C17D C18D C19D . . . . -177.1(15) ?
C17D C18D C19D C20D . . . . -3(2) ?
C18D C19D C20D C21D . . . . -2(2) ?
C19D C20D C21D C22D . . . . 5(2) ?
C18D C17D C22D C21D . . . . -2(3) ?
C1B C17D C22D C21D . . . . 179.6(15) ?
C20D C21D C22D C17D . . . . -3(2) ?
C17B C1B C23B C24B . . . . -47.9(7) ?
C17D C1B C23B C24B . . . . -33.5(8) ?
C2B C1B C23B C24B . . . . 88.1(4) ?
C17B C1B C23B C31B . . . . 134.3(6) ?
C17D C1B C23B C31B . . . . 148.7(7) ?
C2B C1B C23B C31B . . . . -89.7(4) ?
C31B C23B C24B C25B . . . . 2.1(5) ?
C1B C23B C24B C25B . . . . -175.8(3) ?
C23B C24B C25B C30B . . . . 2.9(5) ?
C23B C24B C25B C26B . . . . -178.3(4) ?
C30B C25B C26B C27B . . . . 2.3(6) ?
C24B C25B C26B C27B . . . . -176.5(4) ?
C25B C26B C27B C28B . . . . -0.3(7) ?
C25B C26B C27B Br1B . . . . -179.1(3) ?
C26B C27B C28B C29B . . . . -1.0(7) ?
Br1B C27B C28B C29B . . . . 177.7(3) ?
C27B C28B C29B C30B . . . . 0.4(6) ?
C31B N2B C30B C25B . . . . 0.7(5) ?
C31B N2B C30B C29B . . . . -179.8(3) ?
C26B C25B C30B N2B . . . . 176.6(3) ?
C24B C25B C30B N2B . . . . -4.5(5) ?
C26B C25B C30B C29B . . . . -2.8(5) ?
C24B C25B C30B C29B . . . . 176.0(3) ?
C28B C29B C30B N2B . . . . -178.0(3) ?
C28B C29B C30B C25B . . . . 1.5(5) ?
C30B N2B C31B O2B . . . . -174.3(3) ?
C30B N2B C31B C23B . . . . 5.1(5) ?
C32B O2B C31B N2B . . . . -0.1(5) ?
C32B O2B C31B C23B . . . . -179.6(3) ?
C24B C23B C31B N2B . . . . -6.5(5) ?
C1B C23B C31B N2B . . . . 171.5(3) ?
C24B C23B C31B O2B . . . . 172.9(3) ?
C1B C23B C31B O2B . . . . -9.1(4) ?
O3B C33B C34B C35B . . . . 179.8(5) ?
O4B C33B C34B C35B . . . . 1.0(8) ?
C33B C34B C35B C36B . . . . -0.9(8) ?
C34B C35B C36B O6B . . . . -175.1(5) ?
C34B C35B C36B O5B . . . . 4.1(7) ?
C3 O2 C1 O1 . . . . 3.9(11) ?
C3 O2 C1 C2 . . . . -177.9(8) ?
C1 O2 C3 C4 . . . . -172.1(8) ?
C3E O2E C1E O1E . . . . -11(3) ?
C3E O2E C1E C2E . . . . 164(3) ?
C1E O2E C3E C4E . . . . 81(3) ?
C7 O4 C5 O3 . . . . -9(3) ?
C7 O4 C5 C6 . . . . 173.5(18) ?
C5 O4 C7 C8 . . . . -80(3) ?
C7E O4E C5E O3E . . . . 12(3) ?
C7E O4E C5E C6E . . . . -172.6(19) ?
C5E O4E C7E C8E . . . . 85(2) ?
C7F O4F C5F O3F . . . . 3(3) ?
C7F O4F C5F C6F . . . . 180(2) ?
C5F O4F C7F C8F . . . . -133(3) ?
C7G O4G C5G O3G . . . . 66(4) ?
C7G O4G C5G C6G . . . . -117(4) ?
C5G O4G C7G C8G . . . . -156(3) ?
C7H O4H C5H O3H . . . . 2(5) ?
C7H O4H C5H C6H . . . . -176(4) ?
C5H O4H C7H C8H . . . . -175(4) ?

_cod_database_fobs_code 2243791
